data_1576013
loop_
_publ_author_name
'Fukunaga, Toshiya M.'
'Takaba, Kiyofumi'
'Yoshida, Satoshi'
'Maki-Yonekura, Saori'
'Yonekura, Koji'
'Isobe, Hiroyuki'

_publ_section_title
;
 Expanded segments of three-dimensional carbonaceous nets with chirality:
 synthesis and structures.
;
_journal_issue 42
_journal_name_full 'Chemical science'
_journal_page_first 19594
_journal_page_last 19600
_journal_paper_doi 10.1039/d5sc06999h
_journal_volume 16
_journal_year 2025
_chemical_formula_moiety 'C216 H234, 2(C H Cl3)'
_chemical_formula_sum 'C218 H236 Cl6'
_chemical_formula_weight 3068.75
_space_group_crystal_system monoclinic
_space_group_IT_number 14
_space_group_name_Hall '-P 2ybc'
_space_group_name_H-M_alt 'P 1 21/c 1'
_atom_sites_solution_hydrogens geom
_atom_sites_solution_primary direct
_audit_creation_method SHELXL-2018/3
_audit_update_record
;
2025-09-09 deposited with the CCDC.	2025-10-08 downloaded from the CCDC.
;
_cell_angle_alpha 90
_cell_angle_beta 97.85(3)
_cell_angle_gamma 90
_cell_formula_units_Z 4
_cell_length_a 19.520(4)
_cell_length_b 38.420(8)
_cell_length_c 35.470(7)
_cell_measurement_reflns_used 44433
_cell_measurement_temperature 100(2)
_cell_measurement_theta_max 32.919
_cell_measurement_theta_min 0.994
_cell_volume 26352(9)
_computing_cell_refinement 'XDS (Kabsch, 2010)'
_computing_data_collection 'SPring-8 BSS'
_computing_data_reduction 'XDS (Kabsch, 2010)'
_computing_molecular_graphics 'Yadokari-XG 2009 (Wakita Nemoto et al., 2009)'
_computing_publication_material 'Yadokari-XG 2009 (Wakita Nemoto et al., 2009)'
_computing_structure_refinement 'SHELXL-2018/3 (Sheldrick, 2018)'
_computing_structure_solution 'SHELXT-2014/7 (Sheldrick, 2014)'
_diffrn_ambient_temperature 100(2)
_diffrn_measured_fraction_theta_full 0.917
_diffrn_measured_fraction_theta_max 0.914
_diffrn_measurement_device_type 'PAD Eiger X 4M (Dectris)'
_diffrn_measurement_method 'oscillation method, \w scans'
_diffrn_radiation_type synchrotron
_diffrn_radiation_wavelength 0.900
_diffrn_reflns_av_R_equivalents 0.1106
_diffrn_reflns_av_unetI/netI 0.0644
_diffrn_reflns_Laue_measured_fraction_full 0.917
_diffrn_reflns_Laue_measured_fraction_max 0.914
_diffrn_reflns_limit_h_max 23
_diffrn_reflns_limit_h_min -23
_diffrn_reflns_limit_k_max 46
_diffrn_reflns_limit_k_min -46
_diffrn_reflns_limit_l_max 36
_diffrn_reflns_limit_l_min -36
_diffrn_reflns_number 311563
_diffrn_reflns_point_group_measured_fraction_full 0.917
_diffrn_reflns_point_group_measured_fraction_max 0.914
_diffrn_reflns_theta_full 32.684
_diffrn_reflns_theta_max 32.919
_diffrn_reflns_theta_min 0.994
_diffrn_source 'SPring-8 BL26B1 beamline'
_exptl_absorpt_coefficient_mu 0.187
_exptl_absorpt_correction_T_max 1.000
_exptl_absorpt_correction_T_min 0.540
_exptl_absorpt_correction_type multi-scan
_exptl_crystal_colour colorless
_exptl_crystal_density_diffrn 0.774
_exptl_crystal_description plate
_exptl_crystal_F_000 6584
_exptl_crystal_size_max 0.300
_exptl_crystal_size_mid 0.100
_exptl_crystal_size_min 0.050
_refine_diff_density_max 0.777
_refine_diff_density_min -0.497
_refine_diff_density_rms 0.116
_refine_ls_extinction_method none
_refine_ls_goodness_of_fit_ref 1.561
_refine_ls_hydrogen_treatment constr
_refine_ls_matrix_type full
_refine_ls_number_parameters 2241
_refine_ls_number_reflns 44433
_refine_ls_number_restraints 3260
_refine_ls_restrained_S_all 1.526
_refine_ls_R_factor_all 0.2438
_refine_ls_R_factor_gt 0.1977
_refine_ls_shift/su_max 0.000
_refine_ls_shift/su_mean 0.000
_refine_ls_structure_factor_coef Fsqd
_refine_ls_weighting_details 'w=1/[\s^2^(Fo^2^)+(0.2800P)^2^] where P=(Fo^2^+2Fc^2^)/3'
_refine_ls_weighting_scheme calc
_refine_ls_wR_factor_gt 0.5379
_refine_ls_wR_factor_ref 0.5712
_reflns_Friedel_coverage 0.000
_reflns_number_gt 23020
_reflns_number_total 44433
_reflns_threshold_expression 'I > 2\s(I)'
_cod_data_source_file d5sc06999h4.cif
_cod_data_source_block p21c
_cod_depositor_comments 'Adding full bibliography for 1576013--1576014.cif.'
_cod_original_sg_symbol_H-M 'P 21/c'
_cod_database_code 1576013
_shelx_shelxl_version_number 2018/3
_shelx_space_group_comment
;
The symmetry employed for this shelxl refinement is uniquely defined
by the following loop, which should always be used as a source of
symmetry information in preference to the above space-group names.
They are only intended as comments.
;
_shelx_estimated_absorpt_t_min 0.946
_shelx_estimated_absorpt_t_max 0.991

loop_
_space_group_symop_operation_xyz
'x, y, z'
'-x, y+1/2, -z+1/2'
'-x, -y, -z'
'x, -y-1/2, z-1/2'

loop_
_atom_site_label
_atom_site_type_symbol
_atom_site_fract_x
_atom_site_fract_y
_atom_site_fract_z
_atom_site_U_iso_or_equiv
_atom_site_adp_type
_atom_site_occupancy
_atom_site_site_symmetry_order
_atom_site_calc_flag
_atom_site_refinement_flags_posn
_atom_site_refinement_flags_adp
_atom_site_refinement_flags_occupancy
_atom_site_disorder_assembly
_atom_site_disorder_group
C1A C 0.2410(3) 0.72429(13) 0.76973(16) 0.0744(16) Uani 1 1 d D U . . .
C2A C 0.1966(2) 0.72915(12) 0.73593(16) 0.0754(16) Uani 1 1 d D U . . .
H1 H 0.202641 0.715803 0.714081 0.090 Uiso 1 1 calc R U . . .
C3A C 0.1433(3) 0.75354(11) 0.73401(14) 0.0649(14) Uani 1 1 d D U . . .
C4A C 0.1336(3) 0.77356(14) 0.76619(16) 0.0723(16) Uani 1 1 d D U . . .
H2 H 0.097287 0.790161 0.764877 0.087 Uiso 1 1 calc R U . . .
C5A C 0.1786(3) 0.76857(16) 0.80027(17) 0.0783(17) Uani 1 1 d D U . . .
C6A C 0.2310(3) 0.74452(14) 0.80200(18) 0.0740(16) Uani 1 1 d D U . . .
H3 H 0.261088 0.741380 0.825170 0.089 Uiso 1 1 calc R U . . .
C1B C -0.0316(3) 0.58992(13) 0.79757(16) 0.0719(15) Uani 1 1 d D U . . .
C2B C -0.0874(2) 0.61353(11) 0.79182(16) 0.0761(16) Uani 1 1 d D U . . .
H4 H -0.116194 0.614013 0.767969 0.091 Uiso 1 1 calc R U . . .
C3B C -0.1009(3) 0.63619(13) 0.82065(17) 0.0827(19) Uani 1 1 d D U . . .
C4B C -0.0584(3) 0.63556(14) 0.85598(18) 0.0755(16) Uani 1 1 d D U . . .
H5 H -0.067790 0.651039 0.875522 0.091 Uiso 1 1 calc R U . . .
C5B C -0.0021(3) 0.61237(14) 0.86294(18) 0.0773(17) Uani 1 1 d D U . . .
C6B C 0.0098(3) 0.59008(14) 0.83335(17) 0.0712(15) Uani 1 1 d D U . . .
H6 H 0.047493 0.574298 0.837575 0.085 Uiso 1 1 calc R U . . .
C1C C 0.4084(3) 0.87728(14) 0.6829(2) 0.095(2) Uani 1 1 d D U . . .
C2C C 0.3550(3) 0.89993(12) 0.68809(19) 0.093(2) Uani 1 1 d D U . . .
H7 H 0.319077 0.903214 0.667498 0.112 Uiso 1 1 calc R U . . .
C3C C 0.3510(3) 0.91826(14) 0.7220(2) 0.098(2) Uani 1 1 d D U . . .
C4C C 0.4054(3) 0.91251(16) 0.7515(2) 0.102(3) Uani 1 1 d D U . . .
H8 H 0.405165 0.924300 0.775047 0.122 Uiso 1 1 calc R U . . .
C5C C 0.4593(4) 0.89018(17) 0.7473(2) 0.103(2) Uani 1 1 d D U . . .
C6C C 0.4609(4) 0.87234(16) 0.7127(2) 0.094(2) Uani 1 1 d D U . . .
H9 H 0.498055 0.856987 0.709872 0.113 Uiso 1 1 calc R U . . .
C1D C 0.2992(3) 0.69910(13) 0.77076(18) 0.0767(17) Uani 1 1 d D U . . .
C2D C 0.3328(3) 0.69205(11) 0.73963(18) 0.0781(17) Uani 1 1 d D U . . .
H10 H 0.317384 0.703636 0.716358 0.094 Uiso 1 1 calc R U . . .
C3D C 0.3870(3) 0.66932(14) 0.74058(19) 0.090(2) Uani 1 1 d D U . . .
C4D C 0.4099(3) 0.65216(16) 0.7749(2) 0.092(2) Uani 1 1 d D U . . .
H11 H 0.447422 0.636280 0.776148 0.111 Uiso 1 1 calc R U . . .
C5D C 0.3787(3) 0.65807(17) 0.8068(2) 0.0877(19) Uani 1 1 d D U . . .
C6D C 0.3229(3) 0.68161(16) 0.80517(19) 0.0825(18) Uani 1 1 d D U . . .
H12 H 0.301256 0.685722 0.827177 0.099 Uiso 1 1 calc R U . . .
C1E C 0.0935(2) 0.75802(15) 0.69743(14) 0.0681(15) Uani 1 1 d D U . . .
C2E C 0.0782(2) 0.72946(15) 0.67314(13) 0.0760(17) Uani 1 1 d D U . . .
H13 H 0.098247 0.707437 0.679985 0.091 Uiso 1 1 calc R U . . .
C3E C 0.0343(2) 0.73293(16) 0.63945(14) 0.0771(17) Uani 1 1 d D U . . .
C4E C 0.0045(3) 0.76443(15) 0.62884(16) 0.0750(16) Uani 1 1 d D U . . .
H14 H -0.025567 0.766350 0.605520 0.090 Uiso 1 1 calc R U . . .
C5E C 0.0183(3) 0.79411(16) 0.65234(16) 0.0744(16) Uani 1 1 d D U . . .
C6E C 0.0631(3) 0.78993(16) 0.68641(16) 0.0757(17) Uani 1 1 d D U . . .
H15 H 0.073057 0.809514 0.702586 0.091 Uiso 1 1 calc R U . . .
C1F C 0.1704(3) 0.79030(12) 0.83429(15) 0.0767(17) Uani 1 1 d D U . . .
C2F C 0.2278(4) 0.79904(11) 0.86016(15) 0.0834(18) Uani 1 1 d D U . . .
H16 H 0.272510 0.791718 0.855751 0.100 Uiso 1 1 calc R U . . .
C3F C 0.2204(4) 0.81824(12) 0.89213(16) 0.088(2) Uani 1 1 d D U . . .
C4F C 0.1551(4) 0.82895(15) 0.89859(18) 0.089(2) Uani 1 1 d D U . . .
H17 H 0.150547 0.842189 0.920735 0.107 Uiso 1 1 calc R U . . .
C5F C 0.0959(4) 0.82078(14) 0.87340(16) 0.0815(18) Uani 1 1 d D U . . .
C6F C 0.1059(4) 0.80131(13) 0.84143(16) 0.0756(17) Uani 1 1 d D U . . .
H18 H 0.066616 0.795326 0.823748 0.091 Uiso 1 1 calc R U . . .
C1G C 0.4047(4) 0.64085(13) 0.84297(17) 0.095(2) Uani 1 1 d D U . . .
C2G C 0.4763(4) 0.64228(12) 0.85896(14) 0.106(3) Uani 1 1 d D U . . .
H19 H 0.507749 0.655376 0.846402 0.127 Uiso 1 1 calc R U . . .
C3G C 0.5003(3) 0.62499(12) 0.89218(15) 0.101(2) Uani 1 1 d D U . . .
C4G C 0.4548(3) 0.60604(16) 0.9104(2) 0.101(2) Uani 1 1 d D U . . .
H20 H 0.472018 0.594244 0.933239 0.122 Uiso 1 1 calc R U . . .
C5G C 0.3830(4) 0.60332(16) 0.89634(18) 0.0846(19) Uani 1 1 d D U . . .
C6G C 0.3616(4) 0.62139(15) 0.86256(18) 0.090(2) Uani 1 1 d D U . . .
H21 H 0.314094 0.620194 0.852340 0.108 Uiso 1 1 calc R U . . .
C1H C 0.3356(4) 0.58416(14) 0.91697(13) 0.0828(18) Uani 1 1 d D U . . .
C2H C 0.3539(3) 0.55262(12) 0.93809(11) 0.0852(19) Uani 1 1 d D U . . .
H22 H 0.399192 0.543562 0.938184 0.102 Uiso 1 1 calc R U . . .
C3H C 0.3089(4) 0.53490(11) 0.95820(12) 0.092(2) Uani 1 1 d D U . . .
C4H C 0.2433(4) 0.54855(15) 0.95766(15) 0.0874(19) Uani 1 1 d D U . . .
H23 H 0.211697 0.536760 0.971298 0.105 Uiso 1 1 calc R U . . .
C5H C 0.2210(4) 0.57964(16) 0.93748(15) 0.0797(18) Uani 1 1 d D U . . .
C6H C 0.2693(3) 0.59595(16) 0.91794(14) 0.0796(18) Uani 1 1 d D U . . .
H24 H 0.255558 0.616657 0.904335 0.095 Uiso 1 1 calc R U . . .
C1I C 0.1503(3) 0.59275(10) 0.93665(19) 0.0810(18) Uani 1 1 d D U . . .
C2I C 0.1226(3) 0.60179(9) 0.97105(17) 0.0781(17) Uani 1 1 d D U . . .
H25 H 0.150278 0.598649 0.994991 0.094 Uiso 1 1 calc R U . . .
C3I C 0.0568(3) 0.61487(8) 0.96975(14) 0.0709(16) Uani 1 1 d D U . . .
C4I C 0.0167(4) 0.61938(11) 0.93456(16) 0.0767(17) Uani 1 1 d D U . . .
H26 H -0.028825 0.628416 0.933548 0.092 Uiso 1 1 calc R U . . .
C5I C 0.0421(3) 0.61079(12) 0.90025(18) 0.0748(16) Uani 1 1 d D U . . .
C6I C 0.1085(3) 0.59760(11) 0.90167(19) 0.0772(17) Uani 1 1 d D U . . .
H27 H 0.125843 0.591796 0.878712 0.093 Uiso 1 1 calc R U . . .
C1J C 0.4195(2) 0.66263(19) 0.70599(17) 0.0849(19) Uani 1 1 d D U . . .
C2J C 0.4275(2) 0.62868(19) 0.69256(16) 0.095(2) Uani 1 1 d D U . . .
H28 H 0.411301 0.609334 0.705475 0.114 Uiso 1 1 calc R U . . .
C3J C 0.4590(2) 0.62364(15) 0.66067(17) 0.105(2) Uani 1 1 d D U . . .
C4J C 0.4830(3) 0.65158(17) 0.64145(19) 0.091(2) Uani 1 1 d D U . . .
H29 H 0.504588 0.647536 0.619431 0.109 Uiso 1 1 calc R U . . .
C5J C 0.4756(3) 0.68571(18) 0.65421(18) 0.0812(18) Uani 1 1 d D U . . .
C6J C 0.4434(3) 0.69075(19) 0.68688(17) 0.0806(18) Uani 1 1 d D U . . .
H30 H 0.437845 0.713686 0.696016 0.097 Uiso 1 1 calc R U . . .
C1K C 0.5002(3) 0.71551(19) 0.63311(15) 0.088(2) Uani 1 1 d D U . . .
C2K C 0.5557(3) 0.71274(19) 0.61233(12) 0.097(2) Uani 1 1 d D U . . .
H31 H 0.579907 0.691261 0.612598 0.117 Uiso 1 1 calc R U . . .
C3K C 0.5773(3) 0.74050(19) 0.59105(13) 0.111(3) Uani 1 1 d D U . . .
C4K C 0.5424(3) 0.7713(2) 0.59078(18) 0.108(3) Uani 1 1 d D U . . .
H32 H 0.556793 0.790102 0.576411 0.130 Uiso 1 1 calc R U . . .
C5K C 0.4850(3) 0.77632(19) 0.61122(18) 0.089(2) Uani 1 1 d D U . . .
C6K C 0.4645(4) 0.74793(19) 0.63240(17) 0.091(2) Uani 1 1 d D U . . .
H33 H 0.426513 0.750477 0.646311 0.110 Uiso 1 1 calc R U . . .
C1L C 0.4485(3) 0.80887(18) 0.6109(2) 0.101(2) Uani 1 1 d D U . . .
C2L C 0.4154(2) 0.82408(16) 0.5771(2) 0.106(2) Uani 1 1 d D U . . .
H34 H 0.416909 0.812636 0.553528 0.127 Uiso 1 1 calc R U . . .
C3L C 0.3805(2) 0.85552(17) 0.57775(18) 0.105(2) Uani 1 1 d D U . . .
C4L C 0.3777(3) 0.8723(2) 0.6113(2) 0.103(2) Uani 1 1 d D U . . .
H35 H 0.353699 0.893829 0.611535 0.124 Uiso 1 1 calc R U . . .
C5L C 0.4098(3) 0.85815(17) 0.6454(2) 0.0862(19) Uani 1 1 d D U . . .
C6L C 0.4450(3) 0.82675(18) 0.6454(2) 0.092(2) Uani 1 1 d D U . . .
H36 H 0.466788 0.817213 0.668694 0.111 Uiso 1 1 calc R U . . .
C1M C 0.0228(2) 0.70311(16) 0.61212(17) 0.0816(19) Uani 1 1 d D U . . .
C2M C 0.03230(19) 0.70852(17) 0.57377(16) 0.095(2) Uani 1 1 d D U . . .
H37 H 0.045225 0.730855 0.565676 0.114 Uiso 1 1 calc R U . . .
C3M C 0.0228(2) 0.68113(18) 0.54780(14) 0.104(3) Uani 1 1 d D U . . .
C4M C 0.0040(3) 0.64898(17) 0.56049(18) 0.097(2) Uani 1 1 d D U . . .
H38 H -0.002446 0.630332 0.542775 0.117 Uiso 1 1 calc R U . . .
C5M C -0.0059(3) 0.64261(16) 0.59805(17) 0.0815(19) Uani 1 1 d D U . . .
C6M C 0.0040(2) 0.67072(16) 0.62377(19) 0.0830(19) Uani 1 1 d D U . . .
H39 H -0.002319 0.667246 0.649586 0.100 Uiso 1 1 calc R U . . .
C1N C -0.0293(2) 0.60816(15) 0.61020(18) 0.0832(19) Uani 1 1 d D U . . .
C2N C -0.0672(2) 0.58575(13) 0.58325(17) 0.087(2) Uani 1 1 d D U . . .
H40 H -0.077823 0.593073 0.557535 0.104 Uiso 1 1 calc R U . . .
C3N C -0.0891(2) 0.55305(14) 0.59396(17) 0.099(2) Uani 1 1 d D U . . .
C4N C -0.0735(3) 0.54269(18) 0.63121(19) 0.101(2) Uani 1 1 d D U . . .
H41 H -0.088337 0.520455 0.638550 0.121 Uiso 1 1 calc R U . . .
C5N C -0.0350(3) 0.56477(17) 0.65945(19) 0.089(2) Uani 1 1 d D U . . .
C6N C -0.0142(3) 0.59726(15) 0.64740(18) 0.0798(18) Uani 1 1 d D U . . .
H42 H 0.011218 0.612300 0.665443 0.096 Uiso 1 1 calc R U . . .
C1O C -0.0194(2) 0.55370(15) 0.69898(17) 0.0778(17) Uani 1 1 d D U . . .
C2O C 0.00654(18) 0.52081(14) 0.7089(2) 0.091(2) Uani 1 1 d D U . . .
H43 H 0.014630 0.505152 0.689241 0.110 Uiso 1 1 calc R U . . .
C3O C 0.02100(17) 0.50998(11) 0.74638(18) 0.092(2) Uani 1 1 d D U . . .
C4O C 0.0098(2) 0.53198(14) 0.7751(2) 0.0824(18) Uani 1 1 d D U . . .
H44 H 0.019770 0.524519 0.800807 0.099 Uiso 1 1 calc R U . . .
C5O C -0.0166(3) 0.56592(16) 0.76683(19) 0.0771(17) Uani 1 1 d D U . . .
C6O C -0.0308(2) 0.57638(16) 0.72922(18) 0.0810(18) Uani 1 1 d D U . . .
H45 H -0.048439 0.599092 0.723509 0.097 Uiso 1 1 calc R U . . .
C1P C -0.0152(3) 0.82788(16) 0.64066(12) 0.0776(17) Uani 1 1 d D U . . .
C2P C -0.0845(3) 0.82892(19) 0.62375(10) 0.092(2) Uani 1 1 d D U . . .
H46 H -0.110060 0.807827 0.620700 0.110 Uiso 1 1 calc R U . . .
C3P C -0.1167(2) 0.85962(18) 0.61143(10) 0.090(2) Uani 1 1 d D U . . .
C4P C -0.0796(3) 0.89050(17) 0.61583(14) 0.0826(18) Uani 1 1 d D U . . .
H47 H -0.101476 0.911720 0.607385 0.099 Uiso 1 1 calc R U . . .
C5P C -0.0101(4) 0.89083(16) 0.63257(14) 0.0783(17) Uani 1 1 d D U . . .
C6P C 0.0208(3) 0.85891(15) 0.64478(13) 0.0726(16) Uani 1 1 d D U . . .
H48 H 0.067764 0.858722 0.656168 0.087 Uiso 1 1 calc R U . . .
C1Q C 0.0298(2) 0.92271(15) 0.63601(14) 0.0728(16) Uani 1 1 d D U . . .
C2Q C 0.0196(2) 0.94972(12) 0.60800(13) 0.0807(18) Uani 1 1 d D U . . .
H49 H -0.014050 0.946444 0.586303 0.097 Uiso 1 1 calc R U . . .
C3Q C 0.0576(2) 0.98086(12) 0.61138(13) 0.087(2) Uani 1 1 d D U . . .
C4Q C 0.1059(3) 0.98508(17) 0.64286(15) 0.0789(17) Uani 1 1 d D U . . .
H50 H 0.132281 1.005919 0.645836 0.095 Uiso 1 1 calc R U . . .
C5Q C 0.1171(3) 0.95882(15) 0.67103(16) 0.0755(17) Uani 1 1 d D U . . .
C6Q C 0.0798(3) 0.92846(17) 0.66757(18) 0.0857(19) Uani 1 1 d D U . . .
H51 H 0.088077 0.911152 0.686780 0.103 Uiso 1 1 calc R U . . .
C1R C 0.1782(3) 0.96267(14) 0.70076(15) 0.0848(19) Uani 1 1 d D U . . .
C2R C 0.1855(3) 0.98981(12) 0.72744(12) 0.0852(19) Uani 1 1 d D U . . .
H52 H 0.148894 1.005954 0.728199 0.102 Uiso 1 1 calc R U . . .
C3R C 0.2462(3) 0.99327(11) 0.75284(12) 0.093(2) Uani 1 1 d D U . . .
C4R C 0.2995(4) 0.96985(14) 0.75181(18) 0.097(2) Uani 1 1 d D U . . .
H53 H 0.340788 0.972355 0.769211 0.117 Uiso 1 1 calc R U . . .
C5R C 0.2938(3) 0.94237(16) 0.72543(17) 0.088(2) Uani 1 1 d D U . . .
C6R C 0.2334(4) 0.93838(16) 0.69964(17) 0.092(2) Uani 1 1 d D U . . .
H54 H 0.229072 0.919872 0.681709 0.110 Uiso 1 1 calc R U . . .
C1S C 0.0271(4) 0.83296(16) 0.87950(11) 0.0792(18) Uani 1 1 d D U . . .
C2S C 0.0164(4) 0.86737(16) 0.89075(9) 0.091(2) Uani 1 1 d D U . . .
H55 H 0.054996 0.882667 0.893932 0.110 Uiso 1 1 calc R U . . .
C3S C -0.0469(4) 0.88034(12) 0.89747(8) 0.088(2) Uani 1 1 d D U . . .
C4S C -0.1012(4) 0.85744(15) 0.89255(12) 0.087(2) Uani 1 1 d D U . . .
H56 H -0.145460 0.865460 0.896927 0.104 Uiso 1 1 calc R U . . .
C5S C -0.0945(4) 0.82227(17) 0.88123(13) 0.0828(19) Uani 1 1 d D U . . .
C6S C -0.0286(4) 0.81102(17) 0.87494(12) 0.0831(19) Uani 1 1 d D U . . .
H57 H -0.022550 0.787634 0.867343 0.100 Uiso 1 1 calc R U . . .
C1T C -0.1552(3) 0.79805(14) 0.87831(14) 0.0828(18) Uani 1 1 d D U . . .
C2T C -0.2127(3) 0.80493(14) 0.89827(13) 0.097(2) Uani 1 1 d D U . . .
H58 H -0.211555 0.824618 0.914555 0.117 Uiso 1 1 calc R U . . .
C3T C -0.2708(3) 0.78308(15) 0.89417(13) 0.107(3) Uani 1 1 d D U . . .
C4T C -0.2712(4) 0.75441(19) 0.87011(16) 0.100(2) Uani 1 1 d D U . . .
H59 H -0.310201 0.739359 0.867034 0.121 Uiso 1 1 calc R U . . .
C5T C -0.2159(4) 0.74733(17) 0.85052(17) 0.088(2) Uani 1 1 d D U . . .
C6T C -0.1592(3) 0.76857(15) 0.85446(14) 0.0758(16) Uani 1 1 d D U . . .
H60 H -0.121812 0.763359 0.840861 0.091 Uiso 1 1 calc R U . . .
C1U C -0.2167(3) 0.71456(16) 0.82758(14) 0.090(2) Uani 1 1 d D U . . .
C2U C -0.2771(3) 0.70337(17) 0.80345(12) 0.107(3) Uani 1 1 d D U . . .
H61 H -0.316127 0.718355 0.799644 0.128 Uiso 1 1 calc R U . . .
C3U C -0.2806(3) 0.67171(16) 0.78558(11) 0.094(2) Uani 1 1 d D U . . .
C4U C -0.2242(3) 0.65035(19) 0.79124(15) 0.088(2) Uani 1 1 d D U . . .
H62 H -0.226420 0.628354 0.778890 0.106 Uiso 1 1 calc R U . . .
C5U C -0.1626(3) 0.65970(17) 0.81474(16) 0.0853(19) Uani 1 1 d D U . . .
C6U C -0.1587(4) 0.69218(16) 0.83315(16) 0.0821(18) Uani 1 1 d D U . . .
H63 H -0.117811 0.698986 0.849079 0.099 Uiso 1 1 calc R U . . .
C1V C 0.2823(4) 0.82398(13) 0.92180(18) 0.090(2) Uani 1 1 d D U . . .
C2V C 0.2833(4) 0.80990(11) 0.95844(17) 0.119(3) Uani 1 1 d D U . . .
H64 H 0.244107 0.797616 0.964645 0.142 Uiso 1 1 calc R U . . .
C3V C 0.3405(4) 0.81377(12) 0.98537(15) 0.117(3) Uani 1 1 d D U . . .
C4V C 0.3983(4) 0.83177(15) 0.9765(2) 0.111(3) Uani 1 1 d D U . . .
H65 H 0.437627 0.834346 0.995247 0.133 Uiso 1 1 calc R U . . .
C5V C 0.3989(4) 0.84622(16) 0.9399(2) 0.096(2) Uani 1 1 d D U . . .
C6V C 0.3418(4) 0.84263(16) 0.9123(2) 0.103(3) Uani 1 1 d D U . . .
H66 H 0.341822 0.852274 0.887678 0.123 Uiso 1 1 calc R U . . .
C1W C 0.4594(3) 0.86651(14) 0.9327(2) 0.105(3) Uani 1 1 d D U . . .
C2W C 0.4980(3) 0.88745(12) 0.9601(2) 0.117(3) Uani 1 1 d D U . . .
H67 H 0.485442 0.888866 0.984987 0.140 Uiso 1 1 calc R U . . .
C3W C 0.5554(3) 0.90648(13) 0.9510(2) 0.137(4) Uani 1 1 d D U . . .
C4W C 0.5753(5) 0.90507(19) 0.9149(2) 0.126(3) Uani 1 1 d D U . . .
H68 H 0.614133 0.918119 0.909504 0.151 Uiso 1 1 calc R U . . .
C5W C 0.5378(4) 0.88420(18) 0.8861(3) 0.111(3) Uani 1 1 d D U . . .
C6W C 0.4807(4) 0.86546(18) 0.8959(3) 0.113(3) Uani 1 1 d D U . . .
H69 H 0.455131 0.851378 0.876916 0.136 Uiso 1 1 calc R U . . .
C1X C 0.5570(4) 0.88360(11) 0.8458(3) 0.109(3) Uani 1 1 d D U . . .
C2X C 0.6245(4) 0.87976(10) 0.8376(3) 0.135(4) Uani 1 1 d D U . . .
H70 H 0.661155 0.877589 0.858075 0.162 Uiso 1 1 calc R U . . .
C3X C 0.6398(3) 0.87903(10) 0.8005(3) 0.139(4) Uani 1 1 d D U . . .
C4X C 0.5854(4) 0.88227(14) 0.7708(3) 0.127(3) Uani 1 1 d D U . . .
H71 H 0.594448 0.881850 0.745160 0.153 Uiso 1 1 calc R U . . .
C5X C 0.5167(4) 0.88616(15) 0.7788(3) 0.102(2) Uani 1 1 d D U . . .
C6X C 0.5021(4) 0.88685(12) 0.8162(3) 0.100(2) Uani 1 1 d D U . . .
H72 H 0.455938 0.889465 0.821464 0.120 Uiso 1 1 calc R U . . .
C1G1 C 0.5773(3) 0.62668(19) 0.90913(19) 0.146(4) Uani 1 1 d D U . . .
C2G1 C 0.5832(7) 0.6409(5) 0.9500(3) 0.183(8) Uani 0.74(2) 1 d D U P A 1
H73 H 0.557804 0.625690 0.965413 0.274 Uiso 0.74(2) 1 calc R U P A 1
H74 H 0.632014 0.641722 0.961127 0.274 Uiso 0.74(2) 1 calc R U P A 1
H75 H 0.563637 0.664432 0.949589 0.274 Uiso 0.74(2) 1 calc R U P A 1
C3G1 C 0.6172(6) 0.6506(5) 0.8848(5) 0.210(11) Uani 0.74(2) 1 d D U P A 1
H76 H 0.613336 0.641444 0.858820 0.315 Uiso 0.74(2) 1 calc R U P A 1
H77 H 0.597643 0.674084 0.884333 0.315 Uiso 0.74(2) 1 calc R U P A 1
H78 H 0.666020 0.651374 0.895871 0.315 Uiso 0.74(2) 1 calc R U P A 1
C4G1 C 0.6082(7) 0.5897(3) 0.9096(6) 0.189(8) Uani 0.74(2) 1 d D U P A 1
H79 H 0.604335 0.580678 0.883578 0.284 Uiso 0.74(2) 1 calc R U P A 1
H80 H 0.657025 0.590448 0.920682 0.284 Uiso 0.74(2) 1 calc R U P A 1
H81 H 0.582883 0.574348 0.924999 0.284 Uiso 0.74(2) 1 calc R U P A 1
C2G2 C 0.6206(9) 0.6056(12) 0.8839(10) 0.201(17) Uani 0.26(2) 1 d D U P A 2
H82 H 0.614577 0.615433 0.858130 0.301 Uiso 0.26(2) 1 calc R U P A 2
H83 H 0.669553 0.606727 0.894642 0.301 Uiso 0.26(2) 1 calc R U P A 2
H84 H 0.605265 0.581307 0.882799 0.301 Uiso 0.26(2) 1 calc R U P A 2
C3G2 C 0.6013(13) 0.6650(4) 0.9106(14) 0.191(16) Uani 0.26(2) 1 d D U P A 2
H85 H 0.595177 0.674630 0.884742 0.287 Uiso 0.26(2) 1 calc R U P A 2
H86 H 0.573659 0.678410 0.926498 0.287 Uiso 0.26(2) 1 calc R U P A 2
H87 H 0.650185 0.666176 0.921318 0.287 Uiso 0.26(2) 1 calc R U P A 2
C4G2 C 0.5867(11) 0.6113(12) 0.9496(6) 0.176(16) Uani 0.26(2) 1 d D U P A 2
H88 H 0.571397 0.586977 0.948565 0.264 Uiso 0.26(2) 1 calc R U P A 2
H89 H 0.635602 0.612444 0.960429 0.264 Uiso 0.26(2) 1 calc R U P A 2
H90 H 0.559075 0.624678 0.965609 0.264 Uiso 0.26(2) 1 calc R U P A 2
C1H1 C 0.3322(4) 0.50157(14) 0.97992(17) 0.128(3) Uani 1 1 d D U . . .
C2H1 C 0.3543(8) 0.4741(3) 0.9518(3) 0.145(4) Uani 0.773(13) 1 d D U P B 1
H91 H 0.390897 0.483766 0.938586 0.218 Uiso 0.773(13) 1 calc R U P B 1
H92 H 0.371641 0.453245 0.965992 0.218 Uiso 0.773(13) 1 calc R U P B 1
H93 H 0.314410 0.467861 0.933204 0.218 Uiso 0.773(13) 1 calc R U P B 1
C3H1 C 0.2753(6) 0.4869(3) 1.0008(4) 0.132(4) Uani 0.773(13) 1 d D U P B 1
H94 H 0.291868 0.465660 1.014374 0.198 Uiso 0.773(13) 1 calc R U P B 1
H95 H 0.262930 0.504166 1.019068 0.198 Uiso 0.773(13) 1 calc R U P B 1
H96 H 0.234592 0.481495 0.982385 0.198 Uiso 0.773(13) 1 calc R U P B 1
C4H1 C 0.3972(6) 0.5101(3) 1.0094(4) 0.141(4) Uani 0.773(13) 1 d D U P B 1
H97 H 0.433864 0.519517 0.995991 0.211 Uiso 0.773(13) 1 calc R U P B 1
H98 H 0.384864 0.527303 1.027676 0.211 Uiso 0.773(13) 1 calc R U P B 1
H99 H 0.413656 0.488786 1.022867 0.211 Uiso 0.773(13) 1 calc R U P B 1
C2H2 C 0.311(2) 0.5033(7) 1.0204(5) 0.130(6) Uani 0.227(13) 1 d D U P B 2
H100 H 0.325753 0.482027 1.034340 0.195 Uiso 0.227(13) 1 calc R U P B 2
H101 H 0.332888 0.523516 1.033920 0.195 Uiso 0.227(13) 1 calc R U P B 2
H102 H 0.260517 0.505562 1.018440 0.195 Uiso 0.227(13) 1 calc R U P B 2
C3H2 C 0.4116(6) 0.4978(7) 0.9834(12) 0.136(6) Uani 0.227(13) 1 d D U P B 2
H103 H 0.425847 0.476378 0.997351 0.205 Uiso 0.227(13) 1 calc R U P B 2
H104 H 0.425564 0.496689 0.957940 0.205 Uiso 0.227(13) 1 calc R U P B 2
H105 H 0.433610 0.517842 0.997163 0.205 Uiso 0.227(13) 1 calc R U P B 2
C4H2 C 0.2976(19) 0.4696(3) 0.9589(8) 0.142(6) Uani 0.227(13) 1 d D U P B 2
H106 H 0.312798 0.448401 0.972963 0.213 Uiso 0.227(13) 1 calc R U P B 2
H107 H 0.247256 0.471749 0.957113 0.213 Uiso 0.227(13) 1 calc R U P B 2
H108 H 0.310839 0.468383 0.933243 0.213 Uiso 0.227(13) 1 calc R U P B 2
C1I1 C 0.0272(3) 0.62452(12) 1.00615(15) 0.0858(18) Uani 1 1 d D U . . .
C2I1 C 0.0794(4) 0.6176(2) 1.04171(17) 0.095(2) Uani 1 1 d D U . . .
H109 H 0.058888 0.623992 1.064464 0.142 Uiso 1 1 calc R U . . .
H110 H 0.091511 0.592800 1.042878 0.142 Uiso 1 1 calc R U . . .
H111 H 0.121146 0.631463 1.040539 0.142 Uiso 1 1 calc R U . . .
C3I1 C -0.0403(3) 0.6040(2) 1.0088(2) 0.100(2) Uani 1 1 d D U . . .
H112 H -0.058551 0.610514 1.032204 0.151 Uiso 1 1 calc R U . . .
H113 H -0.074494 0.609636 0.986743 0.151 Uiso 1 1 calc R U . . .
H114 H -0.030518 0.579018 1.009047 0.151 Uiso 1 1 calc R U . . .
C4I1 C 0.0101(5) 0.66422(15) 1.0055(2) 0.114(3) Uani 1 1 d D U . . .
H115 H -0.008917 0.670513 1.028760 0.171 Uiso 1 1 calc R U . . .
H116 H 0.052390 0.677600 1.004048 0.171 Uiso 1 1 calc R U . . .
H117 H -0.023953 0.669478 0.983277 0.171 Uiso 1 1 calc R U . . .
C1J1 C 0.4678(3) 0.58639(15) 0.6460(2) 0.120(3) Uani 1 1 d D U . . .
C2J1 C 0.4468(17) 0.5600(3) 0.6751(6) 0.193(12) Uani 0.45(2) 1 d D U P C 2
H118 H 0.475889 0.563310 0.699616 0.289 Uiso 0.45(2) 1 calc R U P C 2
H119 H 0.398196 0.563540 0.678235 0.289 Uiso 0.45(2) 1 calc R U P C 2
H120 H 0.453002 0.536255 0.665941 0.289 Uiso 0.45(2) 1 calc R U P C 2
C3J1 C 0.5446(7) 0.5808(5) 0.6411(9) 0.151(9) Uani 0.45(2) 1 d D U P C 2
H121 H 0.573552 0.584049 0.665660 0.227 Uiso 0.45(2) 1 calc R U P C 2
H122 H 0.550823 0.557102 0.631856 0.227 Uiso 0.45(2) 1 calc R U P C 2
H123 H 0.557993 0.597619 0.622686 0.227 Uiso 0.45(2) 1 calc R U P C 2
C4J1 C 0.4223(14) 0.5812(5) 0.6074(5) 0.164(11) Uani 0.45(2) 1 d D U P C 2
H124 H 0.428197 0.557511 0.598243 0.246 Uiso 0.45(2) 1 calc R U P C 2
H125 H 0.373664 0.585007 0.610416 0.246 Uiso 0.45(2) 1 calc R U P C 2
H126 H 0.435945 0.597958 0.588906 0.246 Uiso 0.45(2) 1 calc R U P C 2
C2J2 C 0.5058(12) 0.5876(4) 0.6108(5) 0.142(8) Uani 0.55(2) 1 d D U P C 1
H127 H 0.478881 0.601507 0.590811 0.213 Uiso 0.55(2) 1 calc R U P C 1
H128 H 0.551438 0.598175 0.617663 0.213 Uiso 0.55(2) 1 calc R U P C 1
H129 H 0.511157 0.563900 0.601404 0.213 Uiso 0.55(2) 1 calc R U P C 1
C3J2 C 0.3951(6) 0.5703(4) 0.6351(7) 0.152(8) Uani 0.55(2) 1 d D U P C 1
H130 H 0.371058 0.569554 0.657604 0.227 Uiso 0.55(2) 1 calc R U P C 1
H131 H 0.368497 0.584494 0.615319 0.227 Uiso 0.55(2) 1 calc R U P C 1
H132 H 0.399690 0.546596 0.625498 0.227 Uiso 0.55(2) 1 calc R U P C 1
C4J2 C 0.5091(12) 0.5647(3) 0.6777(4) 0.149(9) Uani 0.55(2) 1 d D U P C 1
H133 H 0.484245 0.564134 0.699933 0.224 Uiso 0.55(2) 1 calc R U P C 1
H134 H 0.514477 0.540884 0.668594 0.224 Uiso 0.55(2) 1 calc R U P C 1
H135 H 0.554757 0.575159 0.684854 0.224 Uiso 0.55(2) 1 calc R U P C 1
C1K1 C 0.6387(4) 0.7354(2) 0.56900(19) 0.147(4) Uani 1 1 d D U . . .
C2K1 C 0.7064(4) 0.7315(3) 0.5973(3) 0.167(4) Uani 1 1 d D U . . .
H136 H 0.745583 0.728265 0.583104 0.251 Uiso 1 1 calc R U . . .
H137 H 0.713792 0.752485 0.613073 0.251 Uiso 1 1 calc R U . . .
H138 H 0.702571 0.711238 0.613718 0.251 Uiso 1 1 calc R U . . .
C3K1 C 0.6282(5) 0.7027(2) 0.5441(3) 0.147(4) Uani 1 1 d D U . . .
H139 H 0.667850 0.699743 0.530156 0.220 Uiso 1 1 calc R U . . .
H140 H 0.624329 0.682306 0.560291 0.220 Uiso 1 1 calc R U . . .
H141 H 0.585861 0.705105 0.526000 0.220 Uiso 1 1 calc R U . . .
C4K1 C 0.6459(7) 0.7675(2) 0.5436(3) 0.159(4) Uani 1 1 d D U . . .
H142 H 0.685226 0.764130 0.529549 0.238 Uiso 1 1 calc R U . . .
H143 H 0.603478 0.770296 0.525600 0.238 Uiso 1 1 calc R U . . .
H144 H 0.653460 0.788303 0.559567 0.238 Uiso 1 1 calc R U . . .
C1L1 C 0.3450(3) 0.8710(2) 0.5399(2) 0.143(3) Uani 1 1 d D U . . .
C2L1 C 0.2960(6) 0.8439(3) 0.5186(3) 0.167(4) Uani 1 1 d D U . . .
H145 H 0.260547 0.837306 0.534320 0.250 Uiso 1 1 calc R U . . .
H146 H 0.273745 0.853830 0.494526 0.250 Uiso 1 1 calc R U . . .
H147 H 0.322494 0.823182 0.513265 0.250 Uiso 1 1 calc R U . . .
C3L1 C 0.4010(5) 0.8815(4) 0.5152(3) 0.199(7) Uani 1 1 d D U . . .
H148 H 0.431967 0.898699 0.528889 0.298 Uiso 1 1 calc R U . . .
H149 H 0.427597 0.860824 0.509936 0.298 Uiso 1 1 calc R U . . .
H150 H 0.378848 0.891472 0.491197 0.298 Uiso 1 1 calc R U . . .
C4L1 C 0.3019(5) 0.9034(2) 0.5474(3) 0.150(4) Uani 1 1 d D U . . .
H151 H 0.266350 0.896755 0.563090 0.225 Uiso 1 1 calc R U . . .
H152 H 0.332289 0.921034 0.560852 0.225 Uiso 1 1 calc R U . . .
H153 H 0.279754 0.912927 0.523166 0.225 Uiso 1 1 calc R U . . .
C1M1 C 0.0325(3) 0.6858(2) 0.50621(17) 0.178(4) Uani 1 1 d D U . . .
C2M1 C -0.0368(6) 0.6785(4) 0.4807(3) 0.213(6) Uani 1 1 d D U . . .
H154 H -0.030700 0.681443 0.453883 0.320 Uiso 1 1 calc R U . . .
H155 H -0.051533 0.654540 0.484836 0.320 Uiso 1 1 calc R U . . .
H156 H -0.072094 0.694735 0.487092 0.320 Uiso 1 1 calc R U . . .
C3M1 C 0.0856(6) 0.6582(3) 0.4954(3) 0.200(5) Uani 1 1 d D U . . .
H157 H 0.091972 0.661103 0.468686 0.300 Uiso 1 1 calc R U . . .
H158 H 0.130022 0.661355 0.511611 0.300 Uiso 1 1 calc R U . . .
H159 H 0.067995 0.634712 0.499251 0.300 Uiso 1 1 calc R U . . .
C4M1 C 0.0587(7) 0.7221(2) 0.4983(3) 0.187(5) Uani 1 1 d D U . . .
H160 H 0.064278 0.724060 0.471334 0.281 Uiso 1 1 calc R U . . .
H161 H 0.025298 0.739541 0.504499 0.281 Uiso 1 1 calc R U . . .
H162 H 0.103373 0.726133 0.513975 0.281 Uiso 1 1 calc R U . . .
C1N1 C -0.1301(3) 0.52940(15) 0.56397(17) 0.128(3) Uani 1 1 d D U . . .
C2N1 C -0.1343(10) 0.5462(4) 0.5239(2) 0.137(5) Uani 0.469(12) 1 d D U P D 2
H163 H -0.154992 0.569412 0.524299 0.206 Uiso 0.469(12) 1 calc R U P D 2
H164 H -0.087680 0.548163 0.516738 0.206 Uiso 0.469(12) 1 calc R U P D 2
H165 H -0.162867 0.531615 0.505238 0.206 Uiso 0.469(12) 1 calc R U P D 2
C3N1 C -0.0980(9) 0.4933(3) 0.5636(5) 0.139(5) Uani 0.469(12) 1 d D U P D 2
H166 H -0.125331 0.478917 0.544239 0.208 Uiso 0.469(12) 1 calc R U P D 2
H167 H -0.050562 0.495240 0.557701 0.208 Uiso 0.469(12) 1 calc R U P D 2
H168 H -0.097481 0.482418 0.588649 0.208 Uiso 0.469(12) 1 calc R U P D 2
C4N1 C -0.2056(5) 0.5265(5) 0.5733(4) 0.128(4) Uani 0.469(12) 1 d D U P D 2
H169 H -0.226078 0.549760 0.573517 0.192 Uiso 0.469(12) 1 calc R U P D 2
H170 H -0.233068 0.512164 0.553946 0.192 Uiso 0.469(12) 1 calc R U P D 2
H171 H -0.205269 0.515653 0.598364 0.192 Uiso 0.469(12) 1 calc R U P D 2
C2N2 C -0.1428(9) 0.4935(3) 0.5826(4) 0.127(5) Uani 0.531(12) 1 d D U P D 1
H172 H -0.098237 0.482663 0.591966 0.190 Uiso 0.531(12) 1 calc R U P D 1
H173 H -0.169176 0.497022 0.603900 0.190 Uiso 0.531(12) 1 calc R U P D 1
H174 H -0.168876 0.478267 0.563637 0.190 Uiso 0.531(12) 1 calc R U P D 1
C3N2 C -0.0875(8) 0.5227(4) 0.5312(3) 0.128(4) Uani 0.531(12) 1 d D U P D 1
H175 H -0.043111 0.512122 0.541388 0.192 Uiso 0.531(12) 1 calc R U P D 1
H176 H -0.113018 0.506854 0.512669 0.192 Uiso 0.531(12) 1 calc R U P D 1
H177 H -0.079311 0.544755 0.518749 0.192 Uiso 0.531(12) 1 calc R U P D 1
C4N2 C -0.2000(6) 0.5459(4) 0.5496(5) 0.149(5) Uani 0.531(12) 1 d D U P D 1
H178 H -0.225694 0.530621 0.530492 0.223 Uiso 0.531(12) 1 calc R U P D 1
H179 H -0.226398 0.549030 0.570910 0.223 Uiso 0.531(12) 1 calc R U P D 1
H180 H -0.192667 0.568524 0.538068 0.223 Uiso 0.531(12) 1 calc R U P D 1
C1O1 C 0.0496(3) 0.47301(13) 0.75459(16) 0.099(2) Uani 1 1 d D U . . .
C2O1 C -0.0091(8) 0.4469(2) 0.7417(8) 0.104(4) Uani 0.67(6) 1 d D U P E 1
H181 H -0.047773 0.450994 0.756038 0.155 Uiso 0.67(6) 1 calc R U P E 1
H182 H -0.024794 0.449951 0.714436 0.155 Uiso 0.67(6) 1 calc R U P E 1
H183 H 0.008111 0.423076 0.746345 0.155 Uiso 0.67(6) 1 calc R U P E 1
C3O1 C 0.0732(13) 0.4685(4) 0.7976(2) 0.095(4) Uani 0.67(6) 1 d D U P E 1
H184 H 0.033892 0.472445 0.811511 0.142 Uiso 0.67(6) 1 calc R U P E 1
H185 H 0.090813 0.444798 0.802527 0.142 Uiso 0.67(6) 1 calc R U P E 1
H186 H 0.109852 0.485292 0.805948 0.142 Uiso 0.67(6) 1 calc R U P E 1
C4O1 C 0.1106(11) 0.4669(4) 0.7323(7) 0.105(4) Uani 0.67(6) 1 d D U P E 1
H187 H 0.128834 0.443341 0.737533 0.158 Uiso 0.67(6) 1 calc R U P E 1
H188 H 0.094844 0.469381 0.705033 0.158 Uiso 0.67(6) 1 calc R U P E 1
H189 H 0.146963 0.483964 0.740236 0.158 Uiso 0.67(6) 1 calc R U P E 1
C2O2 C 0.0030(17) 0.4467(3) 0.7303(12) 0.100(6) Uani 0.33(6) 1 d D U P E 2
H190 H 0.020989 0.423120 0.735472 0.150 Uiso 0.33(6) 1 calc R U P E 2
H191 H -0.044150 0.448158 0.736821 0.150 Uiso 0.33(6) 1 calc R U P E 2
H192 H 0.002489 0.452118 0.703303 0.150 Uiso 0.33(6) 1 calc R U P E 2
C3O2 C 0.051(3) 0.4644(7) 0.7971(4) 0.101(6) Uani 0.33(6) 1 d D U P E 2
H193 H 0.069292 0.440861 0.802110 0.152 Uiso 0.33(6) 1 calc R U P E 2
H194 H 0.080734 0.481178 0.812436 0.152 Uiso 0.33(6) 1 calc R U P E 2
H195 H 0.004041 0.465751 0.803789 0.152 Uiso 0.33(6) 1 calc R U P E 2
C4O2 C 0.1237(11) 0.4713(6) 0.7441(14) 0.099(6) Uani 0.33(6) 1 d D U P E 2
H196 H 0.142440 0.447811 0.749255 0.148 Uiso 0.33(6) 1 calc R U P E 2
H197 H 0.122775 0.476674 0.717064 0.148 Uiso 0.33(6) 1 calc R U P E 2
H198 H 0.153016 0.488204 0.759435 0.148 Uiso 0.33(6) 1 calc R U P E 2
C1P1 C -0.1925(3) 0.85920(19) 0.59313(16) 0.121(2) Uani 1 1 d D U . . .
C2P1 C -0.2386(5) 0.8433(4) 0.6200(3) 0.135(4) Uani 0.702(10) 1 d D U P F 1
H199 H -0.221008 0.820142 0.628073 0.203 Uiso 0.702(10) 1 calc R U P F 1
H200 H -0.238312 0.858221 0.642437 0.203 Uiso 0.702(10) 1 calc R U P F 1
H201 H -0.285916 0.841161 0.606912 0.203 Uiso 0.702(10) 1 calc R U P F 1
C3P1 C -0.1977(5) 0.8353(3) 0.5565(3) 0.119(3) Uani 0.702(10) 1 d D U P F 1
H202 H -0.168567 0.844950 0.538635 0.178 Uiso 0.702(10) 1 calc R U P F 1
H203 H -0.181938 0.811745 0.563876 0.178 Uiso 0.702(10) 1 calc R U P F 1
H204 H -0.245838 0.834406 0.544257 0.178 Uiso 0.702(10) 1 calc R U P F 1
C4P1 C -0.2171(5) 0.8955(2) 0.5794(4) 0.122(4) Uani 0.702(10) 1 d D U P F 1
H205 H -0.186167 0.904686 0.562291 0.184 Uiso 0.702(10) 1 calc R U P F 1
H206 H -0.264219 0.893930 0.565871 0.184 Uiso 0.702(10) 1 calc R U P F 1
H207 H -0.216615 0.910991 0.601396 0.184 Uiso 0.702(10) 1 calc R U P F 1
C2P2 C -0.2352(8) 0.8830(6) 0.6168(6) 0.135(5) Uani 0.298(10) 1 d D U P F 2
H208 H -0.216673 0.906727 0.617376 0.203 Uiso 0.298(10) 1 calc R U P F 2
H209 H -0.283712 0.883235 0.605096 0.203 Uiso 0.298(10) 1 calc R U P F 2
H210 H -0.232206 0.874029 0.642846 0.203 Uiso 0.298(10) 1 calc R U P F 2
C3P2 C -0.1983(9) 0.8736(7) 0.5523(4) 0.125(5) Uani 0.298(10) 1 d D U P F 2
H211 H -0.179211 0.897246 0.552904 0.188 Uiso 0.298(10) 1 calc R U P F 2
H212 H -0.172290 0.858622 0.536959 0.188 Uiso 0.298(10) 1 calc R U P F 2
H213 H -0.246985 0.874180 0.541011 0.188 Uiso 0.298(10) 1 calc R U P F 2
C4P2 C -0.2222(9) 0.8222(4) 0.5925(8) 0.121(5) Uani 0.298(10) 1 d D U P F 2
H214 H -0.270666 0.822582 0.580745 0.182 Uiso 0.298(10) 1 calc R U P F 2
H215 H -0.195557 0.806981 0.577822 0.182 Uiso 0.298(10) 1 calc R U P F 2
H216 H -0.219491 0.813450 0.618641 0.182 Uiso 0.298(10) 1 calc R U P F 2
C1Q1 C 0.0439(3) 1.00841(14) 0.58037(15) 0.101(2) Uani 1 1 d D U . . .
C2Q1 C -0.0314(3) 1.01803(19) 0.5705(2) 0.112(3) Uani 1 1 d D U . . .
H217 H -0.036294 1.035777 0.550446 0.168 Uiso 1 1 calc R U . . .
H218 H -0.058058 0.997316 0.561432 0.168 Uiso 1 1 calc R U . . .
H219 H -0.048855 1.027223 0.593124 0.168 Uiso 1 1 calc R U . . .
C3Q1 C 0.0886(4) 1.04123(16) 0.5902(2) 0.104(2) Uani 1 1 d D U . . .
H220 H 0.137221 1.034434 0.596516 0.155 Uiso 1 1 calc R U . . .
H221 H 0.083685 1.056975 0.568251 0.155 Uiso 1 1 calc R U . . .
H222 H 0.073297 1.053087 0.612033 0.155 Uiso 1 1 calc R U . . .
C4Q1 C 0.0708(5) 0.99230(19) 0.54390(17) 0.110(3) Uani 1 1 d D U . . .
H223 H 0.119679 0.985993 0.550115 0.165 Uiso 1 1 calc R U . . .
H224 H 0.043744 0.971472 0.535776 0.165 Uiso 1 1 calc R U . . .
H225 H 0.065563 1.009474 0.523282 0.165 Uiso 1 1 calc R U . . .
C1R1 C 0.2527(3) 1.02311(14) 0.78159(17) 0.113(2) Uani 1 1 d D U . . .
C2R1 C 0.2165(5) 1.05616(16) 0.7641(3) 0.123(3) Uani 1 1 d D U . . .
H226 H 0.221352 1.074905 0.782978 0.185 Uiso 1 1 calc R U . . .
H227 H 0.237871 1.063300 0.741834 0.185 Uiso 1 1 calc R U . . .
H228 H 0.167358 1.051280 0.756242 0.185 Uiso 1 1 calc R U . . .
C3R1 C 0.3283(3) 1.0313(2) 0.7967(3) 0.129(3) Uani 1 1 d D U . . .
H229 H 0.330106 1.050560 0.814952 0.194 Uiso 1 1 calc R U . . .
H230 H 0.350272 1.010713 0.809264 0.194 Uiso 1 1 calc R U . . .
H231 H 0.352744 1.038043 0.775429 0.194 Uiso 1 1 calc R U . . .
C4R1 C 0.2134(5) 1.0126(2) 0.8154(2) 0.134(3) Uani 1 1 d D U . . .
H232 H 0.217042 1.031468 0.834163 0.201 Uiso 1 1 calc R U . . .
H233 H 0.164630 1.008383 0.805853 0.201 Uiso 1 1 calc R U . . .
H234 H 0.234000 0.991382 0.827385 0.201 Uiso 1 1 calc R U . . .
C1S1 C -0.0537(3) 0.91834(13) 0.90969(13) 0.104(2) Uani 1 1 d D U . . .
C2S1 C -0.0078(13) 0.9241(4) 0.9484(5) 0.092(4) Uani 0.61(7) 1 d D U P G 1
H235 H 0.040178 0.918160 0.945947 0.139 Uiso 0.61(7) 1 calc R U P G 1
H236 H -0.010401 0.948605 0.955851 0.139 Uiso 0.61(7) 1 calc R U P G 1
H237 H -0.024242 0.909317 0.967761 0.139 Uiso 0.61(7) 1 calc R U P G 1
C3S1 C -0.1287(5) 0.9276(4) 0.9133(10) 0.107(4) Uani 0.61(7) 1 d D U P G 1
H238 H -0.131249 0.951986 0.921085 0.161 Uiso 0.61(7) 1 calc R U P G 1
H239 H -0.157407 0.924237 0.888642 0.161 Uiso 0.61(7) 1 calc R U P G 1
H240 H -0.145412 0.912558 0.932355 0.161 Uiso 0.61(7) 1 calc R U P G 1
C4S1 C -0.0266(18) 0.9424(3) 0.8796(6) 0.114(5) Uani 0.61(7) 1 d D U P G 1
H241 H 0.021519 0.936322 0.877409 0.171 Uiso 0.61(7) 1 calc R U P G 1
H242 H -0.055110 0.939187 0.854894 0.171 Uiso 0.61(7) 1 calc R U P G 1
H243 H -0.028962 0.966705 0.887583 0.171 Uiso 0.61(7) 1 calc R U P G 1
C2S2 C -0.052(3) 0.9423(3) 0.8746(5) 0.109(6) Uani 0.39(7) 1 d D U P G 2
H244 H -0.056786 0.966637 0.882281 0.163 Uiso 0.39(7) 1 calc R U P G 2
H245 H -0.008629 0.939157 0.864443 0.163 Uiso 0.39(7) 1 calc R U P G 2
H246 H -0.090984 0.936301 0.855047 0.163 Uiso 0.39(7) 1 calc R U P G 2
C3S2 C -0.1224(12) 0.9236(5) 0.9259(12) 0.101(5) Uani 0.39(7) 1 d D U P G 2
H247 H -0.126220 0.947945 0.933617 0.152 Uiso 0.39(7) 1 calc R U P G 2
H248 H -0.161165 0.917792 0.906375 0.152 Uiso 0.39(7) 1 calc R U P G 2
H249 H -0.123310 0.908437 0.948041 0.152 Uiso 0.39(7) 1 calc R U P G 2
C4S2 C 0.0072(14) 0.9278(6) 0.9405(10) 0.100(6) Uani 0.39(7) 1 d D U P G 2
H250 H 0.002702 0.952093 0.948238 0.150 Uiso 0.39(7) 1 calc R U P G 2
H251 H 0.006649 0.912558 0.962576 0.150 Uiso 0.39(7) 1 calc R U P G 2
H252 H 0.050885 0.924796 0.930147 0.150 Uiso 0.39(7) 1 calc R U P G 2
C1T1 C -0.3321(4) 0.79012(18) 0.91518(18) 0.134(3) Uani 1 1 d D U . . .
C2T1 C -0.3234(5) 0.82411(19) 0.9381(3) 0.125(3) Uani 1 1 d D U . . .
H253 H -0.363869 0.827714 0.951222 0.188 Uiso 1 1 calc R U . . .
H254 H -0.281725 0.822664 0.956900 0.188 Uiso 1 1 calc R U . . .
H255 H -0.318996 0.843656 0.920846 0.188 Uiso 1 1 calc R U . . .
C3T1 C -0.3400(6) 0.7597(2) 0.9437(3) 0.141(3) Uani 1 1 d D U . . .
H256 H -0.379556 0.764339 0.957243 0.212 Uiso 1 1 calc R U . . .
H257 H -0.347411 0.737756 0.929667 0.212 Uiso 1 1 calc R U . . .
H258 H -0.297806 0.757956 0.962128 0.212 Uiso 1 1 calc R U . . .
C4T1 C -0.3998(4) 0.7916(3) 0.8865(3) 0.139(3) Uani 1 1 d D U . . .
H259 H -0.439045 0.796159 0.900310 0.208 Uiso 1 1 calc R U . . .
H260 H -0.396261 0.810280 0.868062 0.208 Uiso 1 1 calc R U . . .
H261 H -0.406642 0.769308 0.873120 0.208 Uiso 1 1 calc R U . . .
C1U1 C -0.3463(3) 0.65992(18) 0.75954(16) 0.118(2) Uani 1 1 d D U . . .
C2U1 C -0.4049(4) 0.6864(3) 0.7621(3) 0.125(3) Uani 0.851(11) 1 d D U P H 1
H262 H -0.413922 0.688098 0.788589 0.188 Uiso 0.851(11) 1 calc R U P H 1
H263 H -0.391080 0.709225 0.753469 0.188 Uiso 0.851(11) 1 calc R U P H 1
H264 H -0.446921 0.678629 0.746024 0.188 Uiso 0.851(11) 1 calc R U P H 1
C3U1 C -0.3701(5) 0.6242(2) 0.7729(3) 0.137(4) Uani 0.851(11) 1 d D U P H 1
H265 H -0.379985 0.626084 0.799198 0.205 Uiso 0.851(11) 1 calc R U P H 1
H266 H -0.411933 0.616848 0.756397 0.205 Uiso 0.851(11) 1 calc R U P H 1
H267 H -0.333383 0.606993 0.771675 0.205 Uiso 0.851(11) 1 calc R U P H 1
C4U1 C -0.3309(5) 0.6566(3) 0.7183(2) 0.125(3) Uani 0.851(11) 1 d D U P H 1
H268 H -0.372777 0.649138 0.701889 0.188 Uiso 0.851(11) 1 calc R U P H 1
H269 H -0.315915 0.679239 0.709566 0.188 Uiso 0.851(11) 1 calc R U P H 1
H270 H -0.294153 0.639431 0.717167 0.188 Uiso 0.851(11) 1 calc R U P H 1
C2U2 C -0.3320(13) 0.6259(7) 0.7391(11) 0.125(6) Uani 0.149(11) 1 d D U P H 2
H271 H -0.294461 0.629628 0.723778 0.187 Uiso 0.149(11) 1 calc R U P H 2
H272 H -0.318596 0.607642 0.757955 0.187 Uiso 0.149(11) 1 calc R U P H 2
H273 H -0.373869 0.618696 0.722428 0.187 Uiso 0.149(11) 1 calc R U P H 2
C3U2 C -0.3674(17) 0.6887(7) 0.7297(9) 0.126(6) Uani 0.149(11) 1 d D U P H 2
H274 H -0.376525 0.710342 0.742762 0.189 Uiso 0.149(11) 1 calc R U P H 2
H275 H -0.329884 0.692421 0.714451 0.189 Uiso 0.149(11) 1 calc R U P H 2
H276 H -0.409293 0.681490 0.713099 0.189 Uiso 0.149(11) 1 calc R U P H 2
C4U2 C -0.4053(9) 0.6540(13) 0.7836(6) 0.129(6) Uani 0.149(11) 1 d D U P H 2
H277 H -0.414430 0.675651 0.796607 0.194 Uiso 0.149(11) 1 calc R U P H 2
H278 H -0.447170 0.646809 0.766924 0.194 Uiso 0.149(11) 1 calc R U P H 2
H279 H -0.391897 0.635755 0.802451 0.194 Uiso 0.149(11) 1 calc R U P H 2
C1V1 C 0.3418(5) 0.79839(17) 1.02551(17) 0.160(4) Uani 1 1 d D U . . .
C2V1 C 0.3717(6) 0.8241(3) 1.0562(2) 0.151(4) Uani 1 1 d D U . . .
H280 H 0.371756 0.813551 1.081349 0.227 Uiso 1 1 calc R U . . .
H281 H 0.419170 0.830071 1.052551 0.227 Uiso 1 1 calc R U . . .
H282 H 0.343379 0.845277 1.054410 0.227 Uiso 1 1 calc R U . . .
C3V1 C 0.3881(8) 0.7652(3) 1.0289(4) 0.253(9) Uani 1 1 d D U . . .
H283 H 0.369666 0.748313 1.009390 0.380 Uiso 1 1 calc R U . . .
H284 H 0.435400 0.771509 1.025290 0.380 Uiso 1 1 calc R U . . .
H285 H 0.388362 0.754821 1.054178 0.380 Uiso 1 1 calc R U . . .
C4V1 C 0.2677(6) 0.7877(4) 1.0318(3) 0.207(6) Uani 1 1 d D U . . .
H286 H 0.248950 0.771219 1.011961 0.311 Uiso 1 1 calc R U . . .
H287 H 0.269099 0.776766 1.056821 0.311 Uiso 1 1 calc R U . . .
H288 H 0.238205 0.808445 1.030529 0.311 Uiso 1 1 calc R U . . .
C1W1 C 0.5954(5) 0.92888(19) 0.9822(3) 0.272(8) Uani 1 1 d D U . . .
C2W1 C 0.5437(8) 0.9522(5) 1.0003(5) 0.308(9) Uani 1 1 d D U . . .
H289 H 0.569001 0.966627 1.020314 0.461 Uiso 1 1 calc R U . . .
H290 H 0.518804 0.967213 0.980676 0.461 Uiso 1 1 calc R U . . .
H291 H 0.510529 0.937459 1.011304 0.461 Uiso 1 1 calc R U . . .
C3W1 C 0.6339(10) 0.9055(3) 1.0134(4) 0.295(9) Uani 1 1 d D U . . .
H292 H 0.659407 0.920037 1.033284 0.443 Uiso 1 1 calc R U . . .
H293 H 0.600434 0.891077 1.024602 0.443 Uiso 1 1 calc R U . . .
H294 H 0.666379 0.890424 1.002306 0.443 Uiso 1 1 calc R U . . .
C4W1 C 0.6477(9) 0.9524(4) 0.9654(4) 0.296(9) Uani 1 1 d D U . . .
H295 H 0.672899 0.966544 0.985704 0.443 Uiso 1 1 calc R U . . .
H296 H 0.680449 0.937871 0.953804 0.443 Uiso 1 1 calc R U . . .
H297 H 0.622941 0.967652 0.945999 0.443 Uiso 1 1 calc R U . . .
C1X1 C 0.7135(4) 0.87485(18) 0.7920(2) 0.182(5) Uani 1 1 d D U . . .
C2X1 C 0.7659(5) 0.8969(4) 0.8183(4) 0.237(8) Uani 1 1 d D U . . .
H298 H 0.812427 0.893190 0.811504 0.356 Uiso 1 1 calc R U . . .
H299 H 0.753717 0.921570 0.815228 0.356 Uiso 1 1 calc R U . . .
H300 H 0.765081 0.889945 0.844784 0.356 Uiso 1 1 calc R U . . .
C3X1 C 0.7358(6) 0.8357(3) 0.7980(4) 0.190(5) Uani 1 1 d D U . . .
H301 H 0.783304 0.832866 0.792481 0.286 Uiso 1 1 calc R U . . .
H302 H 0.733175 0.828955 0.824362 0.286 Uiso 1 1 calc R U . . .
H303 H 0.704712 0.820975 0.780749 0.286 Uiso 1 1 calc R U . . .
C4X1 C 0.7183(6) 0.8847(4) 0.7501(3) 0.235(10) Uani 1 1 d D U . . .
H304 H 0.766082 0.881900 0.745049 0.353 Uiso 1 1 calc R U . . .
H305 H 0.687837 0.869534 0.733117 0.353 Uiso 1 1 calc R U . . .
H306 H 0.704014 0.909008 0.745718 0.353 Uiso 1 1 calc R U . . .
C1AS C -0.3737(7) 0.7793(4) 0.6879(4) 0.182(4) Uani 1 1 d D U . . .
H307 H -0.395316 0.764031 0.666652 0.218 Uiso 1 1 calc R U . . .
Cl1A Cl -0.4288(2) 0.78051(10) 0.72340(12) 0.1628(12) Uani 1 1 d D U . . .
Cl2A Cl -0.3669(2) 0.82140(15) 0.67026(16) 0.2039(17) Uani 1 1 d D U . . .
Cl3A Cl -0.2949(3) 0.76193(19) 0.7059(2) 0.256(3) Uani 1 1 d D U . . .
C1CS C 0.4167(6) 0.9579(3) 0.8856(4) 0.152(3) Uani 1 1 d D U . . .
H309 H 0.439246 0.941756 0.905714 0.182 Uiso 1 1 calc R U . . .
Cl1C Cl 0.35153(18) 0.93505(7) 0.85754(9) 0.1425(10) Uani 1 1 d D U . . .
Cl2C Cl 0.4781(2) 0.97145(8) 0.85860(13) 0.1656(12) Uani 1 1 d D U . . .
Cl3C Cl 0.3830(3) 0.99379(10) 0.90833(11) 0.1791(14) Uani 1 1 d D U . . .

loop_
_atom_site_aniso_label
_atom_site_aniso_U_11
_atom_site_aniso_U_22
_atom_site_aniso_U_33
_atom_site_aniso_U_23
_atom_site_aniso_U_13
_atom_site_aniso_U_12
C1A 0.091(4) 0.070(4) 0.062(4) -0.001(3) 0.007(3) 0.002(3)
C2A 0.078(4) 0.088(4) 0.059(4) 0.003(3) 0.003(3) -0.012(3)
C3A 0.082(4) 0.060(3) 0.050(3) -0.008(2) 0.001(3) 0.000(3)
C4A 0.081(4) 0.066(4) 0.068(4) -0.001(3) 0.002(3) -0.003(3)
C5A 0.086(4) 0.085(4) 0.062(4) -0.013(3) 0.005(3) -0.020(4)
C6A 0.080(4) 0.068(4) 0.072(4) -0.001(3) 0.002(3) -0.008(3)
C1B 0.085(4) 0.066(4) 0.065(4) 0.003(3) 0.010(3) -0.001(3)
C2B 0.084(4) 0.065(4) 0.076(4) -0.001(3) 0.000(3) -0.007(3)
C3B 0.102(5) 0.058(4) 0.082(5) 0.004(3) -0.010(4) 0.004(3)
C4B 0.086(4) 0.056(3) 0.082(4) -0.001(3) 0.002(3) 0.004(3)
C5B 0.081(4) 0.073(4) 0.073(4) -0.001(3) -0.007(3) -0.005(3)
C6B 0.077(4) 0.063(4) 0.072(4) 0.000(3) 0.006(3) 0.001(3)
C1C 0.114(6) 0.070(4) 0.096(5) 0.010(4) -0.007(4) 0.001(4)
C2C 0.101(5) 0.070(4) 0.105(6) 0.014(4) -0.003(4) 0.012(4)
C3C 0.097(5) 0.062(4) 0.124(6) 0.000(4) -0.021(4) -0.002(4)
C4C 0.077(4) 0.071(4) 0.144(7) -0.011(4) -0.031(4) 0.008(4)
C5C 0.086(5) 0.092(5) 0.122(7) -0.004(5) -0.016(4) 0.011(4)
C6C 0.093(5) 0.064(4) 0.122(6) 0.012(4) 0.000(4) -0.004(4)
C1D 0.079(4) 0.084(4) 0.065(4) -0.003(3) 0.005(3) 0.000(3)
C2D 0.082(4) 0.076(4) 0.071(4) 0.006(3) -0.008(3) 0.002(3)
C3D 0.106(5) 0.094(5) 0.071(5) 0.002(3) 0.013(4) -0.001(4)
C4D 0.081(4) 0.081(5) 0.111(6) 0.009(4) -0.002(4) 0.016(4)
C5D 0.088(5) 0.099(5) 0.073(5) 0.001(4) 0.002(3) -0.001(4)
C6D 0.079(4) 0.098(5) 0.067(4) -0.006(3) -0.004(3) 0.007(4)
C1E 0.069(3) 0.073(4) 0.060(4) -0.002(3) 0.002(3) 0.001(3)
C2E 0.105(5) 0.058(3) 0.059(4) 0.006(3) -0.012(3) -0.006(3)
C3E 0.105(5) 0.065(4) 0.058(4) -0.010(3) -0.001(3) -0.010(3)
C4E 0.091(4) 0.066(4) 0.065(4) 0.005(3) -0.003(3) -0.005(3)
C5E 0.095(4) 0.068(4) 0.061(4) -0.004(3) 0.010(3) -0.005(3)
C6E 0.099(5) 0.062(4) 0.063(4) -0.010(3) 0.002(3) -0.008(3)
C1F 0.082(4) 0.076(4) 0.067(4) -0.003(3) -0.009(3) -0.002(3)
C2F 0.090(5) 0.084(4) 0.071(4) -0.010(3) -0.007(3) -0.007(4)
C3F 0.097(5) 0.092(5) 0.066(4) -0.017(3) -0.015(3) 0.002(4)
C4F 0.111(6) 0.082(5) 0.069(4) -0.004(3) -0.009(4) 0.008(4)
C5F 0.115(5) 0.074(4) 0.052(4) -0.001(3) -0.001(3) 0.000(4)
C6F 0.090(5) 0.069(4) 0.065(4) -0.011(3) 0.001(3) -0.001(3)
C1G 0.088(5) 0.102(5) 0.093(5) 0.023(4) -0.001(4) 0.005(4)
C2G 0.100(6) 0.154(8) 0.061(5) 0.017(4) -0.001(4) -0.004(5)
C3G 0.079(5) 0.133(7) 0.087(5) 0.018(5) -0.003(4) 0.003(4)
C4G 0.091(5) 0.127(7) 0.081(5) 0.002(4) -0.005(4) 0.031(5)
C5G 0.083(4) 0.094(5) 0.075(5) -0.002(3) 0.004(3) 0.008(4)
C6G 0.096(5) 0.107(6) 0.066(4) -0.001(4) 0.004(3) 0.000(4)
C1H 0.094(5) 0.075(4) 0.076(4) 0.003(3) -0.001(3) 0.015(4)
C2H 0.091(5) 0.077(4) 0.086(5) 0.007(3) 0.007(4) 0.023(4)
C3H 0.114(6) 0.064(4) 0.094(5) 0.003(3) -0.006(4) 0.011(4)
C4H 0.099(5) 0.073(4) 0.088(5) -0.002(3) 0.005(4) -0.007(4)
C5H 0.095(5) 0.068(4) 0.072(4) -0.009(3) -0.005(3) 0.005(3)
C6H 0.093(5) 0.077(4) 0.064(4) 0.002(3) -0.005(3) 0.008(4)
C1I 0.093(5) 0.066(4) 0.081(5) -0.002(3) 0.003(3) -0.001(3)
C2I 0.111(5) 0.072(4) 0.051(4) -0.003(3) 0.011(3) -0.005(4)
C3I 0.098(5) 0.059(3) 0.054(4) -0.003(2) 0.005(3) 0.000(3)
C4I 0.092(4) 0.072(4) 0.065(4) 0.004(3) 0.005(3) -0.002(3)
C5I 0.091(5) 0.063(4) 0.069(4) 0.004(3) 0.006(3) -0.008(3)
C6I 0.087(4) 0.070(4) 0.071(4) -0.003(3) -0.005(3) -0.002(3)
C1J 0.091(5) 0.090(5) 0.069(4) -0.006(3) -0.007(3) 0.017(4)
C2J 0.105(6) 0.092(5) 0.087(5) 0.017(4) 0.012(4) 0.018(4)
C3J 0.118(6) 0.086(5) 0.106(6) -0.007(4) 0.004(5) 0.011(5)
C4J 0.100(5) 0.093(5) 0.079(5) 0.003(4) 0.006(4) 0.027(4)
C5J 0.090(4) 0.074(4) 0.075(4) 0.003(3) -0.006(3) 0.009(3)
C6J 0.085(4) 0.086(5) 0.067(4) -0.006(3) -0.003(3) 0.005(3)
C1K 0.081(4) 0.099(5) 0.081(5) 0.006(4) -0.001(3) -0.005(4)
C2K 0.101(6) 0.092(5) 0.098(6) -0.004(4) 0.014(4) 0.002(4)
C3K 0.143(8) 0.114(7) 0.085(6) -0.002(5) 0.043(5) 0.005(6)
C4K 0.118(7) 0.100(6) 0.107(6) 0.012(5) 0.016(5) 0.000(5)
C5K 0.087(5) 0.084(5) 0.097(5) 0.007(4) 0.012(4) -0.001(4)
C6K 0.093(5) 0.088(5) 0.091(5) -0.006(4) 0.007(4) 0.003(4)
C1L 0.123(6) 0.097(6) 0.086(6) 0.000(4) 0.026(4) 0.004(5)
C2L 0.113(6) 0.117(7) 0.085(6) 0.010(4) 0.007(4) 0.006(5)
C3L 0.119(6) 0.114(6) 0.078(5) 0.024(4) 0.005(4) 0.002(5)
C4L 0.119(6) 0.091(5) 0.099(6) 0.006(4) 0.011(5) 0.010(5)
C5L 0.090(5) 0.076(4) 0.092(5) 0.011(4) 0.008(4) 0.009(4)
C6L 0.109(6) 0.102(5) 0.067(5) 0.008(4) 0.013(4) 0.015(4)
C1M 0.119(5) 0.065(4) 0.055(4) -0.001(3) -0.008(3) -0.004(4)
C2M 0.147(7) 0.083(5) 0.051(4) 0.000(3) -0.001(4) -0.026(4)
C3M 0.163(8) 0.098(6) 0.049(4) -0.014(3) 0.007(4) -0.020(5)
C4M 0.154(7) 0.071(4) 0.063(5) -0.011(3) -0.003(4) -0.023(4)
C5M 0.116(5) 0.069(4) 0.054(4) 0.001(3) -0.007(3) -0.011(4)
C6M 0.114(5) 0.067(4) 0.063(4) -0.009(3) -0.004(3) -0.005(4)
C1N 0.097(5) 0.069(4) 0.078(5) -0.009(3) -0.009(3) -0.001(3)
C2N 0.121(6) 0.062(4) 0.070(4) 0.004(3) -0.011(4) -0.010(4)
C3N 0.130(6) 0.069(4) 0.091(5) -0.023(4) -0.009(4) -0.020(4)
C4N 0.139(7) 0.074(4) 0.084(5) -0.007(4) -0.006(4) -0.029(4)
C5N 0.126(6) 0.077(4) 0.064(4) -0.003(3) 0.012(4) -0.014(4)
C6N 0.120(5) 0.059(4) 0.059(4) -0.009(3) 0.011(3) -0.013(3)
C1O 0.114(5) 0.064(4) 0.057(4) -0.001(3) 0.015(3) -0.010(3)
C2O 0.133(6) 0.062(4) 0.086(5) -0.001(3) 0.038(4) 0.003(4)
C3O 0.136(7) 0.064(4) 0.082(5) 0.000(3) 0.037(4) 0.003(4)
C4O 0.108(5) 0.062(4) 0.078(5) 0.001(3) 0.019(4) -0.012(3)
C5O 0.088(4) 0.063(4) 0.078(4) -0.006(3) 0.004(3) -0.005(3)
C6O 0.109(5) 0.061(4) 0.070(4) 0.002(3) 0.000(3) -0.004(3)
C1P 0.081(4) 0.065(4) 0.083(4) -0.006(3) -0.001(3) 0.005(3)
C2P 0.085(5) 0.079(5) 0.108(6) 0.005(4) 0.003(4) -0.004(4)
C3P 0.079(4) 0.088(5) 0.101(5) -0.004(4) 0.003(4) 0.004(4)
C4P 0.093(5) 0.070(4) 0.085(5) -0.003(3) 0.011(4) 0.002(3)
C5P 0.101(5) 0.067(4) 0.066(4) -0.005(3) 0.009(3) 0.011(3)
C6P 0.086(4) 0.064(4) 0.065(4) -0.005(3) -0.001(3) 0.012(3)
C1Q 0.075(4) 0.073(4) 0.068(4) -0.009(3) 0.000(3) 0.010(3)
C2Q 0.104(5) 0.059(4) 0.073(4) -0.002(3) -0.007(3) 0.013(3)
C3Q 0.117(6) 0.058(4) 0.079(5) 0.010(3) -0.006(4) 0.009(4)
C4Q 0.089(4) 0.073(4) 0.072(4) 0.001(3) 0.005(3) 0.008(3)
C5Q 0.099(5) 0.054(3) 0.070(4) -0.005(3) -0.004(3) 0.011(3)
C6Q 0.099(5) 0.071(4) 0.084(5) 0.002(3) 0.000(4) 0.021(4)
C1R 0.098(5) 0.062(4) 0.087(5) 0.011(3) -0.015(4) 0.001(3)
C2R 0.110(5) 0.055(3) 0.085(5) -0.001(3) -0.007(4) -0.004(3)
C3R 0.115(6) 0.061(4) 0.098(5) 0.000(3) -0.010(4) 0.009(4)
C4R 0.098(5) 0.058(4) 0.125(6) 0.004(4) -0.023(4) -0.011(4)
C5R 0.096(5) 0.064(4) 0.093(5) -0.001(3) -0.022(4) 0.010(3)
C6R 0.115(6) 0.067(4) 0.088(5) -0.009(3) -0.004(4) 0.009(4)
C1S 0.108(5) 0.071(4) 0.056(4) 0.000(3) 0.003(3) 0.013(4)
C2S 0.137(7) 0.073(4) 0.058(4) 0.004(3) -0.008(4) 0.011(4)
C3S 0.120(6) 0.071(4) 0.070(4) -0.006(3) 0.003(4) 0.018(4)
C4S 0.113(6) 0.070(4) 0.073(4) -0.008(3) -0.004(4) 0.011(4)
C5S 0.101(5) 0.076(4) 0.069(4) -0.004(3) 0.004(3) 0.020(4)
C6S 0.111(6) 0.065(4) 0.068(4) -0.002(3) -0.005(3) 0.002(4)
C1T 0.088(5) 0.068(4) 0.090(5) 0.006(3) 0.004(3) 0.022(3)
C2T 0.129(7) 0.065(4) 0.097(5) 0.004(4) 0.007(5) 0.024(4)
C3T 0.108(6) 0.088(5) 0.131(7) -0.005(5) 0.039(5) 0.012(5)
C4T 0.095(5) 0.095(6) 0.111(6) 0.000(4) 0.016(4) 0.014(4)
C5T 0.102(5) 0.071(4) 0.092(5) -0.001(3) 0.014(4) 0.016(4)
C6T 0.085(4) 0.075(4) 0.067(4) -0.007(3) 0.009(3) 0.011(3)
C1U 0.095(5) 0.076(4) 0.093(5) -0.012(3) -0.005(4) 0.015(4)
C2U 0.076(5) 0.115(7) 0.126(7) 0.007(5) 0.002(4) 0.016(4)
C3U 0.094(5) 0.087(5) 0.100(6) 0.000(4) 0.006(4) 0.003(4)
C4U 0.076(4) 0.099(5) 0.084(5) -0.016(4) -0.012(3) 0.003(4)
C5U 0.085(4) 0.077(4) 0.090(5) -0.019(3) -0.005(3) 0.004(3)
C6U 0.097(5) 0.069(4) 0.079(4) -0.002(3) 0.009(3) -0.001(3)
C1V 0.101(5) 0.090(5) 0.071(5) -0.008(3) -0.018(4) 0.000(4)
C2V 0.181(9) 0.075(5) 0.083(6) -0.017(4) -0.039(5) 0.022(5)
C3V 0.167(9) 0.093(6) 0.074(5) -0.001(4) -0.041(5) -0.006(6)
C4V 0.144(8) 0.098(6) 0.077(5) -0.018(4) -0.037(5) 0.026(5)
C5V 0.101(5) 0.077(4) 0.097(6) -0.027(4) -0.033(4) 0.018(4)
C6V 0.134(7) 0.081(5) 0.079(5) -0.027(4) -0.037(4) 0.032(5)
C1W 0.121(6) 0.099(6) 0.081(6) -0.028(4) -0.033(4) 0.006(5)
C2W 0.106(6) 0.108(6) 0.121(7) -0.024(5) -0.038(5) -0.005(5)
C3W 0.145(9) 0.097(6) 0.148(9) -0.029(6) -0.058(7) -0.009(6)
C4W 0.140(8) 0.109(7) 0.110(7) -0.017(5) -0.050(6) -0.002(6)
C5W 0.098(6) 0.095(6) 0.123(7) -0.013(5) -0.042(5) -0.010(5)
C6W 0.114(6) 0.097(6) 0.113(7) -0.008(5) -0.038(5) -0.004(5)
C1X 0.083(5) 0.112(6) 0.118(7) 0.003(5) -0.035(5) -0.008(4)
C2X 0.103(7) 0.165(10) 0.125(8) 0.023(7) -0.026(6) -0.030(6)
C3X 0.095(7) 0.188(11) 0.125(8) 0.043(7) -0.014(5) -0.023(6)
C4X 0.091(6) 0.151(9) 0.135(8) 0.017(6) -0.001(5) 0.001(6)
C5X 0.076(5) 0.083(5) 0.137(7) -0.002(5) -0.021(4) 0.003(4)
C6X 0.097(5) 0.068(4) 0.127(7) -0.010(4) -0.017(5) 0.002(4)
C1G1 0.117(7) 0.215(11) 0.099(6) 0.044(7) -0.007(5) -0.010(7)
C2G1 0.191(16) 0.212(19) 0.117(9) 0.027(9) -0.075(9) -0.026(13)
C3G1 0.095(10) 0.33(2) 0.183(15) 0.110(17) -0.041(10) -0.070(14)
C4G1 0.125(12) 0.280(15) 0.167(17) 0.060(12) 0.032(11) 0.081(13)
C2G2 0.14(3) 0.28(4) 0.18(3) 0.02(3) 0.00(2) 0.05(3)
C3G2 0.19(3) 0.215(19) 0.14(3) 0.04(2) -0.08(3) -0.03(2)
C4G2 0.16(3) 0.22(3) 0.129(17) 0.07(2) -0.054(19) 0.07(3)
C1H1 0.152(7) 0.074(4) 0.156(7) 0.027(4) 0.015(5) 0.037(5)
C2H1 0.171(10) 0.085(7) 0.181(9) 0.014(6) 0.028(7) 0.044(7)
C3H1 0.161(9) 0.074(6) 0.161(9) 0.021(6) 0.024(7) 0.031(6)
C4H1 0.160(8) 0.084(7) 0.169(9) 0.040(6) -0.010(7) 0.032(6)
C2H2 0.157(12) 0.075(11) 0.155(10) 0.038(9) 0.016(10) 0.028(11)
C3H2 0.153(9) 0.086(11) 0.167(13) 0.026(11) 0.012(10) 0.045(10)
C4H2 0.167(12) 0.084(10) 0.174(12) 0.020(9) 0.021(12) 0.027(10)
C1I1 0.100(5) 0.082(4) 0.071(4) -0.009(3) -0.004(3) 0.003(4)
C2I1 0.108(5) 0.109(6) 0.066(4) 0.005(4) 0.008(3) -0.001(4)
C3I1 0.109(5) 0.113(6) 0.076(5) 0.007(4) 0.002(4) 0.003(4)
C4I1 0.176(9) 0.093(5) 0.073(5) -0.008(4) 0.020(5) 0.030(5)
C1J1 0.147(7) 0.094(6) 0.119(7) 0.000(4) 0.022(5) 0.017(5)
C2J1 0.28(3) 0.13(2) 0.18(2) 0.018(16) 0.08(2) 0.00(2)
C3J1 0.167(12) 0.106(15) 0.19(3) -0.001(15) 0.042(14) 0.063(14)
C4J1 0.21(2) 0.104(16) 0.163(17) -0.043(14) -0.012(17) -0.015(18)
C2J2 0.187(18) 0.106(13) 0.141(14) -0.033(10) 0.052(14) 0.046(12)
C3J2 0.166(12) 0.119(15) 0.17(2) -0.020(14) 0.014(11) 0.007(11)
C4J2 0.22(2) 0.069(10) 0.146(13) -0.014(8) -0.024(13) 0.028(12)
C1K1 0.155(8) 0.125(7) 0.176(10) 0.007(6) 0.082(7) 0.007(7)
C2K1 0.149(9) 0.172(12) 0.197(12) -0.002(8) 0.080(6) 0.014(8)
C3K1 0.158(9) 0.125(7) 0.179(10) 0.005(6) 0.098(8) 0.011(7)
C4K1 0.222(13) 0.132(7) 0.141(9) -0.021(6) 0.095(8) -0.012(8)
C1L1 0.138(8) 0.145(8) 0.141(9) 0.066(6) -0.005(5) 0.003(6)
C2L1 0.182(11) 0.206(11) 0.097(8) 0.009(7) -0.040(7) 0.028(8)
C3L1 0.177(11) 0.35(2) 0.065(7) 0.045(9) 0.015(6) 0.017(10)
C4L1 0.130(8) 0.162(8) 0.151(10) 0.056(7) -0.006(6) 0.005(6)
C1M1 0.312(13) 0.157(8) 0.061(6) 0.018(5) 0.009(6) -0.071(8)
C2M1 0.351(14) 0.183(11) 0.088(8) 0.030(7) -0.035(8) -0.089(10)
C3M1 0.338(14) 0.183(10) 0.092(8) -0.018(7) 0.080(8) -0.081(9)
C4M1 0.314(15) 0.167(8) 0.083(7) 0.027(6) 0.035(8) -0.079(9)
C1N1 0.198(8) 0.092(5) 0.087(5) -0.016(4) -0.009(5) -0.062(5)
C2N1 0.204(13) 0.109(9) 0.093(8) -0.011(7) -0.001(8) -0.059(9)
C3N1 0.209(12) 0.103(7) 0.096(10) -0.025(7) -0.010(9) -0.055(8)
C4N1 0.192(10) 0.104(9) 0.080(9) -0.006(7) -0.014(8) -0.059(8)
C2N2 0.189(12) 0.096(7) 0.091(8) -0.023(6) 0.003(8) -0.070(8)
C3N2 0.214(11) 0.078(8) 0.085(8) -0.011(6) -0.002(7) -0.055(8)
C4N2 0.195(10) 0.126(9) 0.114(10) -0.018(8) -0.020(8) -0.059(8)
C1O1 0.151(6) 0.068(4) 0.080(4) 0.010(3) 0.028(4) 0.014(4)
C2O1 0.171(9) 0.068(6) 0.081(9) 0.000(5) 0.049(7) -0.003(6)
C3O1 0.123(9) 0.079(7) 0.088(5) 0.022(5) 0.036(5) 0.014(6)
C4O1 0.142(8) 0.106(8) 0.069(8) 0.017(6) 0.022(6) 0.017(7)
C2O2 0.159(12) 0.059(9) 0.089(11) 0.014(8) 0.044(10) 0.000(9)
C3O2 0.144(14) 0.077(11) 0.087(7) 0.018(9) 0.033(9) 0.007(11)
C4O2 0.143(9) 0.087(11) 0.068(12) 0.008(10) 0.019(9) 0.022(10)
C1P1 0.076(4) 0.126(6) 0.155(7) 0.025(5) -0.003(4) 0.001(4)
C2P1 0.099(7) 0.143(9) 0.162(9) 0.034(7) 0.010(6) 0.010(7)
C3P1 0.077(6) 0.127(8) 0.145(8) 0.020(6) -0.010(6) -0.004(6)
C4P1 0.079(6) 0.124(7) 0.155(10) 0.032(6) -0.017(6) 0.004(6)
C2P2 0.094(10) 0.133(10) 0.175(11) 0.020(10) 0.004(9) 0.008(10)
C3P2 0.079(10) 0.129(11) 0.159(10) 0.040(9) -0.013(9) -0.003(10)
C4P2 0.085(10) 0.126(9) 0.147(12) 0.029(9) -0.004(10) 0.000(9)
C1Q1 0.146(6) 0.068(4) 0.079(4) 0.002(3) -0.024(4) 0.010(4)
C2Q1 0.138(6) 0.072(4) 0.112(6) 0.003(4) -0.034(5) 0.000(4)
C3Q1 0.136(6) 0.071(4) 0.100(6) 0.005(4) 0.000(5) 0.004(4)
C4Q1 0.181(8) 0.081(5) 0.066(4) 0.012(3) 0.007(4) 0.000(5)
C1R1 0.125(6) 0.078(4) 0.121(6) -0.024(4) -0.035(4) 0.003(4)
C2R1 0.148(7) 0.058(4) 0.153(7) -0.004(4) -0.020(6) -0.001(4)
C3R1 0.113(5) 0.110(6) 0.149(8) -0.046(6) -0.036(5) 0.013(5)
C4R1 0.191(9) 0.080(5) 0.127(7) -0.023(4) 0.004(6) -0.020(6)
C1S1 0.149(6) 0.070(4) 0.085(4) 0.002(3) -0.010(4) 0.018(4)
C2S1 0.137(9) 0.064(7) 0.074(6) -0.010(5) 0.006(6) -0.006(6)
C3S1 0.150(7) 0.066(7) 0.097(11) -0.014(7) -0.010(7) 0.027(7)
C4S1 0.171(12) 0.070(7) 0.098(8) 0.018(6) 0.006(8) 0.034(7)
C2S2 0.170(14) 0.063(9) 0.087(9) -0.001(7) -0.005(9) 0.026(10)
C3S2 0.151(9) 0.058(9) 0.085(12) -0.012(8) -0.014(8) 0.024(9)
C4S2 0.154(10) 0.074(10) 0.068(10) 0.002(8) 0.000(8) 0.001(10)
C1T1 0.148(7) 0.123(6) 0.145(7) -0.014(5) 0.066(5) 0.005(6)
C2T1 0.142(7) 0.114(6) 0.132(7) 0.000(5) 0.065(6) 0.025(5)
C3T1 0.151(8) 0.122(7) 0.162(9) -0.013(6) 0.057(7) -0.011(6)
C4T1 0.131(7) 0.121(7) 0.177(9) -0.011(6) 0.067(5) 0.022(6)
C1U1 0.084(5) 0.134(6) 0.129(6) -0.019(5) -0.017(4) 0.011(4)
C2U1 0.077(5) 0.153(8) 0.139(8) -0.011(6) -0.013(5) 0.023(5)
C3U1 0.095(7) 0.138(7) 0.166(8) -0.008(7) -0.019(6) -0.006(6)
C4U1 0.085(6) 0.146(8) 0.138(7) -0.021(6) -0.010(5) 0.003(6)
C2U2 0.090(11) 0.135(10) 0.140(12) -0.022(10) -0.018(10) 0.001(11)
C3U2 0.089(12) 0.143(11) 0.137(12) -0.016(9) -0.017(10) 0.010(11)
C4U2 0.084(11) 0.149(12) 0.146(12) -0.009(10) -0.013(9) 0.011(11)
C1V1 0.223(11) 0.141(8) 0.094(7) 0.020(5) -0.056(8) -0.001(8)
C2V1 0.180(10) 0.189(11) 0.074(6) -0.003(6) -0.021(6) 0.004(8)
C3V1 0.35(2) 0.179(14) 0.200(17) 0.010(11) -0.082(16) 0.076(15)
C4V1 0.258(13) 0.198(15) 0.149(12) 0.014(10) -0.034(11) -0.065(11)
C1W1 0.352(19) 0.215(14) 0.203(12) -0.056(9) -0.133(12) -0.106(12)
C2W1 0.37(2) 0.274(18) 0.230(16) -0.076(13) -0.122(13) -0.083(14)
C3W1 0.39(2) 0.264(16) 0.181(13) -0.050(10) -0.144(14) -0.086(14)
C4W1 0.37(2) 0.229(16) 0.246(14) -0.051(11) -0.124(13) -0.127(14)
C1X1 0.114(8) 0.255(13) 0.164(9) 0.083(10) -0.030(7) -0.032(8)
C2X1 0.105(9) 0.341(18) 0.242(15) 0.047(14) -0.061(10) -0.043(12)
C3X1 0.129(10) 0.281(13) 0.167(12) 0.061(10) 0.042(8) 0.056(10)
C4X1 0.128(10) 0.39(3) 0.181(10) 0.130(14) 0.000(9) -0.082(13)
C1AS 0.149(7) 0.191(8) 0.203(9) -0.015(7) 0.016(6) 0.012(7)
Cl1A 0.156(3) 0.139(2) 0.192(3) 0.030(2) 0.018(2) 0.019(2)
Cl2A 0.167(3) 0.226(4) 0.225(4) 0.019(3) 0.049(3) -0.040(3)
Cl3A 0.178(4) 0.284(6) 0.303(7) -0.044(5) 0.025(4) 0.086(4)
C1CS 0.175(7) 0.088(5) 0.186(8) -0.004(5) -0.001(5) -0.008(5)
Cl1C 0.161(2) 0.1049(17) 0.151(2) -0.0089(15) -0.0188(18) 0.0146(16)
Cl2C 0.182(3) 0.0967(18) 0.219(4) 0.0138(19) 0.031(2) 0.0071(18)
Cl3C 0.257(4) 0.136(2) 0.144(3) -0.0299(19) 0.028(2) 0.004(3)

loop_
_atom_type_symbol
_atom_type_description
_atom_type_scat_dispersion_real
_atom_type_scat_dispersion_imag
_atom_type_scat_source
C C 0.0058 0.0028 'International Tables Vol C Tables 4.2.6.8 and 6.1.1.4'
H H 0.0000 0.0000 'International Tables Vol C Tables 4.2.6.8 and 6.1.1.4'
Cl Cl 0.2092 0.2541 'International Tables Vol C Tables 4.2.6.8 and 6.1.1.4'

loop_
_geom_angle_atom_site_label_1
_geom_angle_atom_site_label_2
_geom_angle_atom_site_label_3
_geom_angle
_geom_angle_site_symmetry_1
_geom_angle_site_symmetry_3
_geom_angle_publ_flag
C2A C1A C6A 118.9(5) . . ?
C2A C1A C1D 119.4(5) . . ?
C6A C1A C1D 121.7(5) . . ?
C1A C2A C3A 120.3(5) . . ?
C2A C3A C4A 120.5(5) . . ?
C2A C3A C1E 120.2(4) . . ?
C4A C3A C1E 119.3(5) . . ?
C5A C4A C3A 119.0(6) . . ?
C6A C5A C4A 120.2(6) . . ?
C6A C5A C1F 120.1(5) . . ?
C4A C5A C1F 119.6(6) . . ?
C5A C6A C1A 121.1(6) . . ?
C6B C1B C2B 117.6(5) . . ?
C6B C1B C5O 121.1(5) . . ?
C2B C1B C5O 121.2(5) . . ?
C3B C2B C1B 121.0(5) . . ?
C2B C3B C4B 119.7(5) . . ?
C2B C3B C5U 120.2(5) . . ?
C4B C3B C5U 120.0(5) . . ?
C3B C4B C5B 121.2(6) . . ?
C6B C5B C4B 117.4(5) . . ?
C6B C5B C5I 120.7(6) . . ?
C4B C5B C5I 121.9(6) . . ?
C5B C6B C1B 123.1(6) . . ?
C6C C1C C2C 118.4(7) . . ?
C6C C1C C5L 120.1(6) . . ?
C2C C1C C5L 121.5(6) . . ?
C1C C2C C3C 124.0(6) . . ?
C2C C3C C4C 115.8(6) . . ?
C2C C3C C5R 121.3(6) . . ?
C4C C3C C5R 122.8(7) . . ?
C5C C4C C3C 121.8(7) . . ?
C4C C5C C6C 120.3(7) . . ?
C4C C5C C5X 119.6(8) . . ?
C6C C5C C5X 120.1(7) . . ?
C1C C6C C5C 119.8(7) . . ?
C2D C1D C6D 117.4(5) . . ?
C2D C1D C1A 123.4(5) . . ?
C6D C1D C1A 119.2(5) . . ?
C3D C2D C1D 123.6(6) . . ?
C2D C3D C4D 118.3(6) . . ?
C2D C3D C1J 120.5(6) . . ?
C4D C3D C1J 121.1(6) . . ?
C5D C4D C3D 120.8(6) . . ?
C4D C5D C6D 119.9(6) . . ?
C4D C5D C1G 120.3(6) . . ?
C6D C5D C1G 119.7(6) . . ?
C5D C6D C1D 119.9(6) . . ?
C6E C1E C2E 117.9(5) . . ?
C6E C1E C3A 122.4(5) . . ?
C2E C1E C3A 119.6(5) . . ?
C3E C2E C1E 120.8(5) . . ?
C4E C3E C2E 120.8(5) . . ?
C4E C3E C1M 118.5(5) . . ?
C2E C3E C1M 120.5(5) . . ?
C3E C4E C5E 120.6(6) . . ?
C6E C5E C4E 117.5(6) . . ?
C6E C5E C1P 122.7(5) . . ?
C4E C5E C1P 119.8(5) . . ?
C1E C6E C5E 122.3(5) . . ?
C6F C1F C2F 118.5(6) . . ?
C6F C1F C5A 121.3(5) . . ?
C2F C1F C5A 120.1(6) . . ?
C3F C2F C1F 120.5(6) . . ?
C2F C3F C4F 119.8(6) . . ?
C2F C3F C1V 119.3(6) . . ?
C4F C3F C1V 120.6(5) . . ?
C3F C4F C5F 121.7(7) . . ?
C6F C5F C4F 116.5(7) . . ?
C6F C5F C1S 121.6(6) . . ?
C4F C5F C1S 121.9(6) . . ?
C1F C6F C5F 123.0(6) . . ?
C6G C1G C2G 116.7(6) . . ?
C6G C1G C5D 121.4(6) . . ?
C2G C1G C5D 121.9(6) . . ?
C3G C2G C1G 121.2(6) . . ?
C4G C3G C2G 119.4(5) . . ?
C4G C3G C1G1 119.8(5) . . ?
C2G C3G C1G1 120.8(5) . . ?
C3G C4G C5G 122.8(7) . . ?
C6G C5G C4G 115.2(7) . . ?
C6G C5G C1H 123.1(6) . . ?
C4G C5G C1H 121.6(6) . . ?
C1G C6G C5G 124.7(7) . . ?
C6H C1H C2H 115.5(6) . . ?
C6H C1H C5G 120.7(5) . . ?
C2H C1H C5G 123.8(6) . . ?
C3H C2H C1H 123.5(6) . . ?
C4H C3H C2H 117.3(5) . . ?
C4H C3H C1H1 122.4(6) . . ?
C2H C3H C1H1 120.3(5) . . ?
C3H C4H C5H 122.9(7) . . ?
C6H C5H C4H 116.3(6) . . ?
C6H C5H C1I 122.4(6) . . ?
C4H C5H C1I 121.3(6) . . ?
C1H C6H C5H 124.6(6) . . ?
C6I C1I C2I 118.5(6) . . ?
C6I C1I C5H 119.7(6) . . ?
C2I C1I C5H 121.7(5) . . ?
C3I C2I C1I 121.1(5) . . ?
C2I C3I C4I 119.0(5) . . ?
C2I C3I C1I1 121.3(5) . . ?
C4I C3I C1I1 119.7(5) . . ?
C3I C4I C5I 121.5(6) . . ?
C6I C5I C4I 119.3(6) . . ?
C6I C5I C5B 118.4(6) . . ?
C4I C5I C5B 122.0(6) . . ?
C5I C6I C1I 120.6(6) . . ?
C6J C1J C2J 119.7(6) . . ?
C6J C1J C3D 118.7(6) . . ?
C2J C1J C3D 121.6(6) . . ?
C3J C2J C1J 119.6(6) . . ?
C2J C3J C4J 121.0(6) . . ?
C2J C3J C1J1 119.6(6) . . ?
C4J C3J C1J1 119.4(6) . . ?
C3J C4J C5J 120.6(7) . . ?
C4J C5J C6J 118.2(7) . . ?
C4J C5J C1K 120.3(6) . . ?
C6J C5J C1K 121.5(6) . . ?
C1J C6J C5J 120.9(6) . . ?
C2K C1K C6K 118.0(6) . . ?
C2K C1K C5J 122.4(6) . . ?
C6K C1K C5J 119.5(6) . . ?
C1K C2K C3K 122.5(6) . . ?
C4K C3K C2K 118.5(6) . . ?
C4K C3K C1K1 122.1(6) . . ?
C2K C3K C1K1 119.4(6) . . ?
C3K C4K C5K 122.7(7) . . ?
C6K C5K C4K 117.6(7) . . ?
C6K C5K C1L 120.0(6) . . ?
C4K C5K C1L 122.4(6) . . ?
C5K C6K C1K 120.7(7) . . ?
C2L C1L C6L 117.6(6) . . ?
C2L C1L C5K 122.5(6) . . ?
C6L C1L C5K 119.9(6) . . ?
C3L C2L C1L 121.2(7) . . ?
C4L C3L C2L 120.3(6) . . ?
C4L C3L C1L1 120.8(6) . . ?
C2L C3L C1L1 118.9(6) . . ?
C3L C4L C5L 120.4(7) . . ?
C6L C5L C4L 120.2(7) . . ?
C6L C5L C1C 119.3(6) . . ?
C4L C5L C1C 120.6(6) . . ?
C5L C6L C1L 120.4(6) . . ?
C6M C1M C2M 119.8(6) . . ?
C6M C1M C3E 121.3(6) . . ?
C2M C1M C3E 118.9(5) . . ?
C3M C2M C1M 120.1(6) . . ?
C4M C3M C2M 118.5(5) . . ?
C4M C3M C1M1 119.6(5) . . ?
C2M C3M C1M1 121.9(6) . . ?
C3M C4M C5M 123.1(6) . . ?
C4M C5M C6M 117.3(6) . . ?
C4M C5M C1N 121.5(6) . . ?
C6M C5M C1N 121.1(6) . . ?
C1M C6M C5M 121.1(6) . . ?
C6N C1N C2N 119.0(6) . . ?
C6N C1N C5M 121.0(5) . . ?
C2N C1N C5M 120.0(6) . . ?
C3N C2N C1N 120.9(6) . . ?
C4N C3N C2N 119.1(5) . . ?
C4N C3N C1N1 121.4(5) . . ?
C2N C3N C1N1 119.5(5) . . ?
C3N C4N C5N 121.6(6) . . ?
C6N C5N C4N 117.3(6) . . ?
C6N C5N C1O 121.5(6) . . ?
C4N C5N C1O 121.2(6) . . ?
C1N C6N C5N 122.1(6) . . ?
C2O C1O C6O 117.1(6) . . ?
C2O C1O C5N 122.0(5) . . ?
C6O C1O C5N 120.9(5) . . ?
C3O C2O C1O 122.4(6) . . ?
C4O C3O C2O 119.9(5) . . ?
C4O C3O C1O1 121.4(5) . . ?
C2O C3O C1O1 118.7(5) . . ?
C3O C4O C5O 120.4(6) . . ?
C6O C5O C4O 119.1(6) . . ?
C6O C5O C1B 119.5(5) . . ?
C4O C5O C1B 121.4(6) . . ?
C5O C6O C1O 121.2(6) . . ?
C6P C1P C2P 117.9(6) . . ?
C6P C1P C5E 121.7(5) . . ?
C2P C1P C5E 120.4(6) . . ?
C3P C2P C1P 122.0(6) . . ?
C2P C3P C4P 119.2(5) . . ?
C2P C3P C1P1 119.8(5) . . ?
C4P C3P C1P1 121.0(5) . . ?
C3P C4P C5P 121.0(6) . . ?
C4P C5P C6P 118.1(6) . . ?
C4P C5P C1Q 121.4(5) . . ?
C6P C5P C1Q 120.5(6) . . ?
C1P C6P C5P 121.9(6) . . ?
C6Q C1Q C2Q 117.1(5) . . ?
C6Q C1Q C5P 120.7(5) . . ?
C2Q C1Q C5P 122.2(5) . . ?
C3Q C2Q C1Q 122.5(4) . . ?
C4Q C3Q C2Q 117.9(5) . . ?
C4Q C3Q C1Q1 122.7(5) . . ?
C2Q C3Q C1Q1 119.5(4) . . ?
C3Q C4Q C5Q 120.9(6) . . ?
C6Q C5Q C4Q 120.9(6) . . ?
C6Q C5Q C1R 120.8(5) . . ?
C4Q C5Q C1R 117.4(5) . . ?
C5Q C6Q C1Q 120.7(6) . . ?
C2R C1R C6R 119.7(5) . . ?
C2R C1R C5Q 123.4(5) . . ?
C6R C1R C5Q 116.7(5) . . ?
C3R C2R C1R 120.5(5) . . ?
C4R C3R C2R 119.9(5) . . ?
C4R C3R C1R1 120.8(5) . . ?
C2R C3R C1R1 119.3(5) . . ?
C3R C4R C5R 121.0(6) . . ?
C6R C5R C4R 120.1(6) . . ?
C6R C5R C3C 117.3(6) . . ?
C4R C5R C3C 122.5(6) . . ?
C5R C6R C1R 118.8(6) . . ?
C6S C1S C2S 117.8(7) . . ?
C6S C1S C5F 121.0(6) . . ?
C2S C1S C5F 121.2(7) . . ?
C3S C2S C1S 124.0(7) . . ?
C4S C3S C2S 116.1(5) . . ?
C4S C3S C1S1 123.4(6) . . ?
C2S C3S C1S1 120.4(6) . . ?
C3S C4S C5S 123.1(7) . . ?
C6S C5S C4S 117.4(7) . . ?
C6S C5S C1T 122.1(6) . . ?
C4S C5S C1T 120.4(6) . . ?
C1S C6S C5S 121.5(6) . . ?
C6T C1T C2T 117.5(6) . . ?
C6T C1T C5S 121.2(6) . . ?
C2T C1T C5S 121.2(5) . . ?
C3T C2T C1T 121.1(5) . . ?
C4T C3T C2T 118.3(5) . . ?
C4T C3T C1T1 120.2(6) . . ?
C2T C3T C1T1 121.5(5) . . ?
C5T C4T C3T 121.5(7) . . ?
C6T C5T C4T 120.4(7) . . ?
C6T C5T C1U 120.4(6) . . ?
C4T C5T C1U 119.1(7) . . ?
C5T C6T C1T 121.3(6) . . ?
C6U C1U C2U 118.8(6) . . ?
C6U C1U C5T 119.1(5) . . ?
C2U C1U C5T 121.7(6) . . ?
C3U C2U C1U 122.1(6) . . ?
C4U C3U C2U 118.5(5) . . ?
C4U C3U C1U1 120.0(5) . . ?
C2U C3U C1U1 121.6(5) . . ?
C3U C4U C5U 122.5(6) . . ?
C6U C5U C4U 119.2(6) . . ?
C6U C5U C3B 118.6(6) . . ?
C4U C5U C3B 122.2(6) . . ?
C5U C6U C1U 119.0(6) . . ?
C2V C1V C6V 119.8(6) . . ?
C2V C1V C3F 119.9(6) . . ?
C6V C1V C3F 120.3(6) . . ?
C3V C2V C1V 120.5(7) . . ?
C2V C3V C4V 120.1(6) . . ?
C2V C3V C1V1 120.7(6) . . ?
C4V C3V C1V1 119.2(6) . . ?
C3V C4V C5V 120.7(7) . . ?
C6V C5V C4V 120.2(8) . . ?
C6V C5V C1W 121.2(8) . . ?
C4V C5V C1W 118.5(6) . . ?
C5V C6V C1V 118.7(8) . . ?
C2W C1W C6W 117.1(7) . . ?
C2W C1W C5V 123.7(8) . . ?
C6W C1W C5V 119.2(6) . . ?
C1W C2W C3W 120.6(8) . . ?
C4W C3W C2W 121.4(6) . . ?
C4W C3W C1W1 120.6(7) . . ?
C2W C3W C1W1 118.1(7) . . ?
C3W C4W C5W 120.3(9) . . ?
C6W C5W C4W 117.2(9) . . ?
C6W C5W C1X 121.8(7) . . ?
C4W C5W C1X 121.0(8) . . ?
C5W C6W C1W 123.5(7) . . ?
C2X C1X C6X 120.2(9) . . ?
C2X C1X C5W 123.7(7) . . ?
C6X C1X C5W 116.1(8) . . ?
C3X C2X C1X 122.0(8) . . ?
C2X C3X C4X 118.3(7) . . ?
C2X C3X C1X1 121.6(7) . . ?
C4X C3X C1X1 120.2(7) . . ?
C3X C4X C5X 120.1(9) . . ?
C6X C5X C4X 120.9(8) . . ?
C6X C5X C5C 119.0(7) . . ?
C4X C5X C5C 120.1(9) . . ?
C5X C6X C1X 118.5(8) . . ?
C2G1 C1G1 C3G1 109.7(7) . . ?
C4G2 C1G1 C3G2 109.8(7) . . ?
C2G1 C1G1 C3G 109.0(6) . . ?
C4G2 C1G1 C3G 109.4(7) . . ?
C3G1 C1G1 C3G 110.3(6) . . ?
C3G2 C1G1 C3G 109.2(7) . . ?
C4G2 C1G1 C2G2 109.6(7) . . ?
C3G2 C1G1 C2G2 109.3(8) . . ?
C3G C1G1 C2G2 109.5(7) . . ?
C2G1 C1G1 C4G1 109.7(6) . . ?
C3G1 C1G1 C4G1 109.2(7) . . ?
C3G C1G1 C4G1 108.9(6) . . ?
C3H1 C1H1 C3H 111.5(5) . . ?
C3H C1H1 C3H2 110.2(7) . . ?
C3H C1H1 C4H2 110.0(7) . . ?
C3H2 C1H1 C4H2 109.4(7) . . ?
C3H C1H1 C2H2 109.3(7) . . ?
C3H2 C1H1 C2H2 108.9(7) . . ?
C4H2 C1H1 C2H2 109.1(7) . . ?
C3H1 C1H1 C2H1 110.2(6) . . ?
C3H C1H1 C2H1 109.6(5) . . ?
C3H1 C1H1 C4H1 109.3(6) . . ?
C3H C1H1 C4H1 108.6(5) . . ?
C2H1 C1H1 C4H1 107.4(6) . . ?
C3I C1I1 C2I1 111.5(5) . . ?
C3I C1I1 C3I1 110.5(4) . . ?
C2I1 C1I1 C3I1 109.7(5) . . ?
C3I C1I1 C4I1 109.2(4) . . ?
C2I1 C1I1 C4I1 107.4(5) . . ?
C3I1 C1I1 C4I1 108.4(5) . . ?
C2J2 C1J1 C4J2 110.4(7) . . ?
C2J2 C1J1 C3J 109.6(6) . . ?
C4J2 C1J1 C3J 109.1(6) . . ?
C4J1 C1J1 C3J 110.0(6) . . ?
C4J1 C1J1 C2J1 109.7(7) . . ?
C3J C1J1 C2J1 109.4(7) . . ?
C4J1 C1J1 C3J1 109.5(7) . . ?
C3J C1J1 C3J1 108.8(6) . . ?
C2J1 C1J1 C3J1 109.4(7) . . ?
C2J2 C1J1 C3J2 109.7(7) . . ?
C4J2 C1J1 C3J2 109.6(7) . . ?
C3J C1J1 C3J2 108.3(6) . . ?
C3K C1K1 C3K1 110.3(5) . . ?
C3K C1K1 C4K1 109.7(6) . . ?
C3K1 C1K1 C4K1 109.5(6) . . ?
C3K C1K1 C2K1 109.8(5) . . ?
C3K1 C1K1 C2K1 109.0(6) . . ?
C4K1 C1K1 C2K1 108.6(6) . . ?
C3L1 C1L1 C2L1 109.8(7) . . ?
C3L1 C1L1 C3L 109.0(5) . . ?
C2L1 C1L1 C3L 109.9(5) . . ?
C3L1 C1L1 C4L1 109.5(6) . . ?
C2L1 C1L1 C4L1 108.3(6) . . ?
C3L C1L1 C4L1 110.4(6) . . ?
C3M C1M1 C4M1 112.0(6) . . ?
C3M C1M1 C2M1 109.3(5) . . ?
C4M1 C1M1 C2M1 110.3(6) . . ?
C3M C1M1 C3M1 109.3(5) . . ?
C4M1 C1M1 C3M1 109.0(6) . . ?
C2M1 C1M1 C3M1 106.7(6) . . ?
C3N1 C1N1 C3N 111.6(6) . . ?
C4N2 C1N1 C3N 110.1(5) . . ?
C4N2 C1N1 C3N2 111.5(6) . . ?
C3N C1N1 C3N2 109.7(5) . . ?
C3N1 C1N1 C2N1 109.9(6) . . ?
C3N C1N1 C2N1 110.2(6) . . ?
C3N1 C1N1 C4N1 109.8(6) . . ?
C3N C1N1 C4N1 108.3(5) . . ?
C2N1 C1N1 C4N1 107.0(6) . . ?
C4N2 C1N1 C2N2 108.8(6) . . ?
C3N C1N1 C2N2 109.0(5) . . ?
C3N2 C1N1 C2N2 107.7(6) . . ?
C4O1 C1O1 C3O 109.3(5) . . ?
C3O C1O1 C3O2 109.9(7) . . ?
C4O1 C1O1 C3O1 110.1(6) . . ?
C3O C1O1 C3O1 110.1(6) . . ?
C3O C1O1 C2O2 109.2(7) . . ?
C3O2 C1O1 C2O2 109.7(7) . . ?
C3O C1O1 C4O2 108.8(7) . . ?
C3O2 C1O1 C4O2 109.5(7) . . ?
C2O2 C1O1 C4O2 109.8(7) . . ?
C4O1 C1O1 C2O1 110.1(6) . . ?
C3O C1O1 C2O1 108.0(5) . . ?
C3O1 C1O1 C2O1 109.2(6) . . ?
C2P1 C1P1 C4P1 112.2(6) . . ?
C2P1 C1P1 C3P 110.9(5) . . ?
C4P1 C1P1 C3P 111.5(5) . . ?
C4P2 C1P1 C3P 110.9(7) . . ?
C4P2 C1P1 C3P2 110.0(7) . . ?
C3P C1P1 C3P2 109.6(6) . . ?
C4P2 C1P1 C2P2 108.8(7) . . ?
C3P C1P1 C2P2 108.8(7) . . ?
C3P2 C1P1 C2P2 108.7(7) . . ?
C2P1 C1P1 C3P1 107.7(6) . . ?
C4P1 C1P1 C3P1 106.6(6) . . ?
C3P C1P1 C3P1 107.6(5) . . ?
C2Q1 C1Q1 C3Q 114.0(4) . . ?
C2Q1 C1Q1 C3Q1 110.8(5) . . ?
C3Q C1Q1 C3Q1 111.5(5) . . ?
C2Q1 C1Q1 C4Q1 109.0(5) . . ?
C3Q C1Q1 C4Q1 105.8(4) . . ?
C3Q1 C1Q1 C4Q1 105.2(5) . . ?
C3R C1R1 C3R1 112.1(5) . . ?
C3R C1R1 C2R1 110.9(5) . . ?
C3R1 C1R1 C2R1 109.7(5) . . ?
C3R C1R1 C4R1 108.3(4) . . ?
C3R1 C1R1 C4R1 109.6(5) . . ?
C2R1 C1R1 C4R1 106.1(6) . . ?
C3S1 C1S1 C3S 111.5(6) . . ?
C3S C1S1 C3S2 110.1(7) . . ?
C3S C1S1 C4S2 109.6(7) . . ?
C3S2 C1S1 C4S2 109.2(7) . . ?
C3S1 C1S1 C2S1 109.7(6) . . ?
C3S C1S1 C2S1 109.0(5) . . ?
C3S C1S1 C2S2 109.1(6) . . ?
C3S2 C1S1 C2S2 109.4(7) . . ?
C4S2 C1S1 C2S2 109.4(7) . . ?
C3S1 C1S1 C4S1 109.8(6) . . ?
C3S C1S1 C4S1 108.6(6) . . ?
C2S1 C1S1 C4S1 108.1(6) . . ?
C3T C1T1 C2T1 112.0(5) . . ?
C3T C1T1 C4T1 110.0(5) . . ?
C2T1 C1T1 C4T1 109.8(5) . . ?
C3T C1T1 C3T1 109.7(5) . . ?
C2T1 C1T1 C3T1 107.8(5) . . ?
C4T1 C1T1 C3T1 107.5(6) . . ?
C2U2 C1U1 C4U2 109.4(8) . . ?
C4U1 C1U1 C3U 109.8(4) . . ?
C2U2 C1U1 C3U 110.0(7) . . ?
C4U2 C1U1 C3U 109.6(7) . . ?
C4U1 C1U1 C2U1 110.7(6) . . ?
C3U C1U1 C2U1 109.5(5) . . ?
C4U1 C1U1 C3U1 109.0(6) . . ?
C3U C1U1 C3U1 109.7(5) . . ?
C2U1 C1U1 C3U1 108.1(6) . . ?
C2U2 C1U1 C3U2 109.5(8) . . ?
C4U2 C1U1 C3U2 109.5(7) . . ?
C3U C1U1 C3U2 108.8(7) . . ?
C2V1 C1V1 C3V 111.6(5) . . ?
C2V1 C1V1 C4V1 110.1(6) . . ?
C3V C1V1 C4V1 109.7(6) . . ?
C2V1 C1V1 C3V1 108.3(6) . . ?
C3V C1V1 C3V1 108.8(6) . . ?
C4V1 C1V1 C3V1 108.4(7) . . ?
C3W C1W1 C3W1 110.0(5) . . ?
C3W C1W1 C4W1 110.5(6) . . ?
C3W1 C1W1 C4W1 109.7(7) . . ?
C3W C1W1 C2W1 109.0(6) . . ?
C3W1 C1W1 C2W1 108.7(7) . . ?
C4W1 C1W1 C2W1 108.9(7) . . ?
C3X C1X1 C2X1 113.0(6) . . ?
C3X C1X1 C4X1 110.4(6) . . ?
C2X1 C1X1 C4X1 108.8(6) . . ?
C3X C1X1 C3X1 109.1(5) . . ?
C2X1 C1X1 C3X1 107.2(6) . . ?
C4X1 C1X1 C3X1 108.2(7) . . ?
Cl3A C1AS Cl2A 112.6(8) . . ?
Cl3A C1AS Cl1A 110.3(8) . . ?
Cl2A C1AS Cl1A 108.3(8) . . ?
Cl2C C1CS Cl1C 110.2(7) . . ?
Cl2C C1CS Cl3C 110.4(6) . . ?
Cl1C C1CS Cl3C 111.4(7) . . ?

loop_
_geom_bond_atom_site_label_1
_geom_bond_atom_site_label_2
_geom_bond_distance
_geom_bond_site_symmetry_2
_geom_bond_publ_flag
C1A C2A 1.393(7) . ?
C1A C6A 1.419(8) . ?
C1A C1D 1.489(8) . ?
C2A C3A 1.395(7) . ?
C3A C4A 1.410(8) . ?
C3A C1E 1.520(7) . ?
C4A C5A 1.407(8) . ?
C5A C6A 1.374(9) . ?
C5A C1F 1.494(9) . ?
C1B C6B 1.408(8) . ?
C1B C2B 1.411(7) . ?
C1B C5O 1.487(9) . ?
C2B C3B 1.395(8) . ?
C3B C4B 1.405(8) . ?
C3B C5U 1.498(9) . ?
C4B C5B 1.411(8) . ?
C5B C6B 1.398(8) . ?
C5B C5I 1.479(9) . ?
C1C C6C 1.382(9) . ?
C1C C2C 1.389(8) . ?
C1C C5L 1.521(10) . ?
C2C C3C 1.404(9) . ?
C3C C4C 1.404(9) . ?
C3C C5R 1.469(10) . ?
C4C C5C 1.381(10) . ?
C5C C6C 1.411(10) . ?
C5C C5X 1.477(11) . ?
C1D C2D 1.385(8) . ?
C1D C6D 1.414(8) . ?
C2D C3D 1.368(8) . ?
C3D C4D 1.403(9) . ?
C3D C1J 1.478(10) . ?
C4D C5D 1.374(10) . ?
C5D C6D 1.411(9) . ?
C5D C1G 1.472(9) . ?
C1E C6E 1.395(8) . ?
C1E C2E 1.402(8) . ?
C2E C3E 1.378(7) . ?
C3E C4E 1.372(8) . ?
C3E C1M 1.498(8) . ?
C4E C5E 1.416(8) . ?
C5E C6E 1.400(8) . ?
C5E C1P 1.487(9) . ?
C1F C6F 1.383(9) . ?
C1F C2F 1.390(8) . ?
C2F C3F 1.377(8) . ?
C3F C4F 1.388(9) . ?
C3F C1V 1.507(9) . ?
C4F C5F 1.396(9) . ?
C5F C6F 1.394(8) . ?
C5F C1S 1.466(10) . ?
C1G C6G 1.382(9) . ?
C1G C2G 1.436(9) . ?
C2G C3G 1.378(7) . ?
C3G C4G 1.374(9) . ?
C3G C1G1 1.542(5) . ?
C4G C5G 1.427(9) . ?
C5G C6G 1.398(9) . ?
C5G C1H 1.455(10) . ?
C1H C6H 1.375(9) . ?
C1H C2H 1.444(7) . ?
C2H C3H 1.383(8) . ?
C3H C4H 1.381(8) . ?
C3H C1H1 1.531(5) . ?
C4H C5H 1.430(9) . ?
C5H C6H 1.394(9) . ?
C5H C1I 1.465(9) . ?
C1I C6I 1.401(9) . ?
C1I C2I 1.443(8) . ?
C2I C3I 1.373(7) . ?
C3I C4I 1.391(8) . ?
C3I C1I1 1.531(6) . ?
C4I C5I 1.415(8) . ?
C5I C6I 1.386(9) . ?
C1J C6J 1.389(9) . ?
C1J C2J 1.405(9) . ?
C2J C3J 1.372(8) . ?
C3J C4J 1.387(9) . ?
C3J C1J1 1.541(5) . ?
C4J C5J 1.401(9) . ?
C5J C6J 1.406(9) . ?
C5J C1K 1.483(10) . ?
C1K C2K 1.396(8) . ?
C1K C6K 1.426(9) . ?
C2K C3K 1.403(9) . ?
C3K C4K 1.364(9) . ?
C3K C1K1 1.531(7) . ?
C4K C5K 1.428(10) . ?
C5K C6K 1.413(10) . ?
C5K C1L 1.438(10) . ?
C1L C2L 1.408(9) . ?
C1L C6L 1.413(9) . ?
C2L C3L 1.388(8) . ?
C3L C4L 1.363(9) . ?
C3L C1L1 1.545(6) . ?
C4L C5L 1.395(9) . ?
C5L C6L 1.388(9) . ?
C1M C6M 1.376(9) . ?
C1M C2M 1.413(9) . ?
C2M C3M 1.394(8) . ?
C3M C4M 1.381(8) . ?
C3M C1M1 1.524(7) . ?
C4M C5M 1.394(9) . ?
C5M C6M 1.410(8) . ?
C5M C1N 1.483(9) . ?
C1N C6N 1.378(9) . ?
C1N C2N 1.417(7) . ?
C2N C3N 1.396(8) . ?
C3N C4N 1.374(8) . ?
C3N C1N1 1.538(5) . ?
C4N C5N 1.442(9) . ?
C5N C6N 1.398(9) . ?
C5N C1O 1.457(9) . ?
C1O C2O 1.389(8) . ?
C1O C6O 1.423(9) . ?
C2O C3O 1.385(8) . ?
C3O C4O 1.364(8) . ?
C3O C1O1 1.539(5) . ?
C4O C5O 1.418(8) . ?
C5O C6O 1.384(9) . ?
C1P C6P 1.382(8) . ?
C1P C2P 1.403(7) . ?
C2P C3P 1.379(8) . ?
C3P C4P 1.387(8) . ?
C3P C1P1 1.534(5) . ?
C4P C5P 1.403(9) . ?
C5P C6P 1.409(8) . ?
C5P C1Q 1.448(9) . ?
C1Q C6Q 1.399(8) . ?
C1Q C2Q 1.432(7) . ?
C2Q C3Q 1.404(7) . ?
C3Q C4Q 1.369(8) . ?
C3Q C1Q1 1.524(6) . ?
C4Q C5Q 1.416(8) . ?
C5Q C6Q 1.371(9) . ?
C5Q C1R 1.488(8) . ?
C1R C2R 1.402(7) . ?
C1R C6R 1.430(9) . ?
C2R C3R 1.392(7) . ?
C3R C4R 1.381(8) . ?
C3R C1R1 1.528(6) . ?
C4R C5R 1.405(9) . ?
C5R C6R 1.399(9) . ?
C1S C6S 1.368(9) . ?
C1S C2S 1.405(8) . ?
C2S C3S 1.382(9) . ?
C3S C4S 1.371(9) . ?
C3S C1S1 1.534(5) . ?
C4S C5S 1.421(8) . ?
C5S C6S 1.403(9) . ?
C5S C1T 1.500(10) . ?
C1T C6T 1.410(8) . ?
C1T C2T 1.432(8) . ?
C2T C3T 1.402(8) . ?
C3T C4T 1.393(9) . ?
C3T C1T1 1.517(7) . ?
C4T C5T 1.388(9) . ?
C5T C6T 1.366(9) . ?
C5T C1U 1.498(9) . ?
C1U C6U 1.413(9) . ?
C1U C2U 1.426(8) . ?
C2U C3U 1.369(8) . ?
C3U C4U 1.367(8) . ?
C3U C1U1 1.542(5) . ?
C4U C5U 1.412(8) . ?
C5U C6U 1.406(9) . ?
C1V C2V 1.405(8) . ?
C1V C6V 1.442(10) . ?
C2V C3V 1.375(8) . ?
C3V C4V 1.395(9) . ?
C3V C1V1 1.539(7) . ?
C4V C5V 1.413(10) . ?
C5V C6V 1.385(9) . ?
C5V C1W 1.467(11) . ?
C1W C2W 1.399(8) . ?
C1W C6W 1.425(11) . ?
C2W C3W 1.411(10) . ?
C3W C4W 1.389(11) . ?
C3W C1W1 1.529(7) . ?
C4W C5W 1.422(10) . ?
C5W C6W 1.410(11) . ?
C5W C1X 1.526(14) . ?
C1X C2X 1.395(11) . ?
C1X C6X 1.400(10) . ?
C2X C3X 1.388(10) . ?
C3X C4X 1.397(10) . ?
C3X C1X1 1.518(7) . ?
C4X C5X 1.416(10) . ?
C5X C6X 1.395(11) . ?
C1G1 C2G1 1.540(8) . ?
C1G1 C4G2 1.541(9) . ?
C1G1 C3G1 1.542(8) . ?
C1G1 C3G2 1.542(9) . ?
C1G1 C2G2 1.543(9) . ?
C1G1 C4G1 1.544(8) . ?
C1H1 C3H1 1.525(7) . ?
C1H1 C3H2 1.543(9) . ?
C1H1 C4H2 1.544(9) . ?
C1H1 C2H2 1.549(9) . ?
C1H1 C2H1 1.553(7) . ?
C1H1 C4H1 1.563(7) . ?
C1I1 C2I1 1.533(6) . ?
C1I1 C3I1 1.548(6) . ?
C1I1 C4I1 1.561(6) . ?
C1J1 C2J2 1.537(8) . ?
C1J1 C4J2 1.538(8) . ?
C1J1 C4J1 1.539(8) . ?
C1J1 C2J1 1.544(8) . ?
C1J1 C3J1 1.547(8) . ?
C1J1 C3J2 1.548(8) . ?
C1K1 C3K1 1.535(7) . ?
C1K1 C4K1 1.542(8) . ?
C1K1 C2K1 1.555(7) . ?
C1L1 C3L1 1.542(7) . ?
C1L1 C2L1 1.542(7) . ?
C1L1 C4L1 1.546(8) . ?
C1M1 C4M1 1.525(8) . ?
C1M1 C2M1 1.549(7) . ?
C1M1 C3M1 1.567(8) . ?
C1N1 C3N1 1.524(8) . ?
C1N1 C4N2 1.526(8) . ?
C1N1 C3N2 1.540(7) . ?
C1N1 C2N1 1.554(8) . ?
C1N1 C4N1 1.559(8) . ?
C1N1 C2N2 1.564(7) . ?
C1O1 C4O1 1.533(7) . ?
C1O1 C3O2 1.540(8) . ?
C1O1 C3O1 1.540(7) . ?
C1O1 C2O2 1.541(8) . ?
C1O1 C4O2 1.544(8) . ?
C1O1 C2O1 1.545(7) . ?
C1P1 C2P1 1.526(7) . ?
C1P1 C4P1 1.531(7) . ?
C1P1 C4P2 1.534(8) . ?
C1P1 C3P2 1.541(8) . ?
C1P1 C2P2 1.558(8) . ?
C1P1 C3P1 1.584(7) . ?
C1Q1 C2Q1 1.511(7) . ?
C1Q1 C3Q1 1.546(7) . ?
C1Q1 C4Q1 1.587(6) . ?
C1R1 C3R1 1.532(7) . ?
C1R1 C2R1 1.542(7) . ?
C1R1 C4R1 1.562(7) . ?
C1S1 C3S1 1.527(8) . ?
C1S1 C3S2 1.542(8) . ?
C1S1 C4S2 1.544(8) . ?
C1S1 C2S1 1.549(7) . ?
C1S1 C2S2 1.550(8) . ?
C1S1 C4S1 1.558(8) . ?
C1T1 C2T1 1.536(7) . ?
C1T1 C4T1 1.554(7) . ?
C1T1 C3T1 1.568(7) . ?
C1U1 C4U1 1.538(7) . ?
C1U1 C2U2 1.540(9) . ?
C1U1 C4U2 1.541(9) . ?
C1U1 C2U1 1.543(7) . ?
C1U1 C3U1 1.544(7) . ?
C1U1 C3U2 1.546(9) . ?
C1V1 C2V1 1.526(7) . ?
C1V1 C4V1 1.548(8) . ?
C1V1 C3V1 1.559(7) . ?
C1W1 C3W1 1.540(8) . ?
C1W1 C4W1 1.542(8) . ?
C1W1 C2W1 1.553(8) . ?
C1X1 C2X1 1.541(8) . ?
C1X1 C4X1 1.548(8) . ?
C1X1 C3X1 1.571(7) . ?
C1AS Cl3A 1.718(13) . ?
C1AS Cl2A 1.747(14) . ?
C1AS Cl1A 1.766(13) . ?
C1CS Cl2C 1.715(12) . ?
C1CS Cl1C 1.741(11) . ?
C1CS Cl3C 1.770(11) . ?

loop_
_geom_torsion_atom_site_label_1
_geom_torsion_atom_site_label_2
_geom_torsion_atom_site_label_3
_geom_torsion_atom_site_label_4
_geom_torsion
_geom_torsion_site_symmetry_1
_geom_torsion_site_symmetry_2
_geom_torsion_site_symmetry_3
_geom_torsion_site_symmetry_4
_geom_torsion_publ_flag
C4G C3G C1G1 C2G1 -57.1(9) . . . . ?
C2G C3G C1G1 C2G1 122.9(9) . . . . ?
C4G C3G C1G1 C4G2 -11(2) . . . . ?
C2G C3G C1G1 C4G2 169(2) . . . . ?
C4G C3G C1G1 C3G1 -177.6(10) . . . . ?
C2G C3G C1G1 C3G1 2.4(10) . . . . ?
C4G C3G C1G1 C3G2 -131(2) . . . . ?
C2G C3G C1G1 C3G2 49(2) . . . . ?
C4G C3G C1G1 C2G2 109(2) . . . . ?
C2G C3G C1G1 C2G2 -71(2) . . . . ?
C4G C3G C1G1 C4G1 62.6(8) . . . . ?
C2G C3G C1G1 C4G1 -117.4(8) . . . . ?
C4H C3H C1H1 C3H1 -1.5(7) . . . . ?
C2H C3H C1H1 C3H1 178.5(7) . . . . ?
C4H C3H C1H1 C3H2 -166.3(18) . . . . ?
C2H C3H C1H1 C3H2 13.7(18) . . . . ?
C4H C3H C1H1 C4H2 73.1(18) . . . . ?
C2H C3H C1H1 C4H2 -107.0(18) . . . . ?
C4H C3H C1H1 C2H2 -46.7(18) . . . . ?
C2H C3H C1H1 C2H2 133.3(18) . . . . ?
C4H C3H C1H1 C2H1 120.8(7) . . . . ?
C2H C3H C1H1 C2H1 -59.2(7) . . . . ?
C4H C3H C1H1 C4H1 -122.0(7) . . . . ?
C2H C3H C1H1 C4H1 58.0(7) . . . . ?
C2I C3I C1I1 C2I1 -0.1(4) . . . . ?
C4I C3I C1I1 C2I1 179.9(4) . . . . ?
C2I C3I C1I1 C3I1 -122.4(4) . . . . ?
C4I C3I C1I1 C3I1 57.6(4) . . . . ?
C2I C3I C1I1 C4I1 118.4(5) . . . . ?
C4I C3I C1I1 C4I1 -61.6(5) . . . . ?
C2J C3J C1J1 C2J2 -178.6(10) . . . . ?
C4J C3J C1J1 C2J2 1.4(10) . . . . ?
C2J C3J C1J1 C4J2 -57.6(10) . . . . ?
C4J C3J C1J1 C4J2 122.4(10) . . . . ?
C2J C3J C1J1 C4J1 112.5(13) . . . . ?
C4J C3J C1J1 C4J1 -67.5(13) . . . . ?
C2J C3J C1J1 C2J1 -8.1(14) . . . . ?
C4J C3J C1J1 C2J1 171.9(14) . . . . ?
C2J C3J C1J1 C3J1 -127.6(13) . . . . ?
C4J C3J C1J1 C3J1 52.4(13) . . . . ?
C2J C3J C1J1 C3J2 61.7(10) . . . . ?
C4J C3J C1J1 C3J2 -118.3(10) . . . . ?
C4K C3K C1K1 C3K1 -128.6(6) . . . . ?
C2K C3K C1K1 C3K1 51.4(6) . . . . ?
C4K C3K C1K1 C4K1 -7.9(6) . . . . ?
C2K C3K C1K1 C4K1 172.1(6) . . . . ?
C4K C3K C1K1 C2K1 111.3(6) . . . . ?
C2K C3K C1K1 C2K1 -68.7(6) . . . . ?
C4L C3L C1L1 C3L1 113.3(7) . . . . ?
C2L C3L C1L1 C3L1 -66.7(7) . . . . ?
C4L C3L C1L1 C2L1 -126.3(6) . . . . ?
C2L C3L C1L1 C2L1 53.7(6) . . . . ?
C4L C3L C1L1 C4L1 -7.0(5) . . . . ?
C2L C3L C1L1 C4L1 173.0(5) . . . . ?
C4M C3M C1M1 C4M1 -175.5(6) . . . . ?
C2M C3M C1M1 C4M1 4.5(6) . . . . ?
C4M C3M C1M1 C2M1 62.0(7) . . . . ?
C2M C3M C1M1 C2M1 -118.0(7) . . . . ?
C4M C3M C1M1 C3M1 -54.5(6) . . . . ?
C2M C3M C1M1 C3M1 125.5(6) . . . . ?
C4N C3N C1N1 C3N1 -52.4(9) . . . . ?
C2N C3N C1N1 C3N1 127.6(9) . . . . ?
C4N C3N C1N1 C4N2 114.6(8) . . . . ?
C2N C3N C1N1 C4N2 -65.4(8) . . . . ?
C4N C3N C1N1 C3N2 -122.3(7) . . . . ?
C2N C3N C1N1 C3N2 57.7(7) . . . . ?
C4N C3N C1N1 C2N1 -174.8(9) . . . . ?
C2N C3N C1N1 C2N1 5.2(9) . . . . ?
C4N C3N C1N1 C4N1 68.6(8) . . . . ?
C2N C3N C1N1 C4N1 -111.4(8) . . . . ?
C4N C3N C1N1 C2N2 -4.6(8) . . . . ?
C2N C3N C1N1 C2N2 175.4(8) . . . . ?
C4O C3O C1O1 C4O1 -130.4(13) . . . . ?
C2O C3O C1O1 C4O1 49.6(13) . . . . ?
C4O C3O C1O1 C3O2 9(2) . . . . ?
C2O C3O C1O1 C3O2 -171(2) . . . . ?
C4O C3O C1O1 C3O1 -9.3(11) . . . . ?
C2O C3O C1O1 C3O1 170.7(11) . . . . ?
C4O C3O C1O1 C2O2 129(2) . . . . ?
C2O C3O C1O1 C2O2 -51(2) . . . . ?
C4O C3O C1O1 C4O2 -111(2) . . . . ?
C2O C3O C1O1 C4O2 69(2) . . . . ?
C4O C3O C1O1 C2O1 109.9(12) . . . . ?
C2O C3O C1O1 C2O1 -70.1(12) . . . . ?
C2P C3P C1P1 C2P1 57.3(7) . . . . ?
C4P C3P C1P1 C2P1 -122.7(7) . . . . ?
C2P C3P C1P1 C4P1 -176.8(6) . . . . ?
C4P C3P C1P1 C4P1 3.2(6) . . . . ?
C2P C3P C1P1 C4P2 1.5(11) . . . . ?
C4P C3P C1P1 C4P2 -178.5(11) . . . . ?
C2P C3P C1P1 C3P2 -120.1(12) . . . . ?
C4P C3P C1P1 C3P2 59.9(12) . . . . ?
C2P C3P C1P1 C2P2 121.1(11) . . . . ?
C4P C3P C1P1 C2P2 -58.9(11) . . . . ?
C2P C3P C1P1 C3P1 -60.2(6) . . . . ?
C4P C3P C1P1 C3P1 119.8(6) . . . . ?
C4Q C3Q C1Q1 C2Q1 -128.7(5) . . . . ?
C2Q C3Q C1Q1 C2Q1 51.3(5) . . . . ?
C4Q C3Q C1Q1 C3Q1 -2.4(4) . . . . ?
C2Q C3Q C1Q1 C3Q1 177.6(4) . . . . ?
C4Q C3Q C1Q1 C4Q1 111.5(5) . . . . ?
C2Q C3Q C1Q1 C4Q1 -68.5(5) . . . . ?
C4R C3R C1R1 C3R1 21.0(5) . . . . ?
C2R C3R C1R1 C3R1 -159.0(5) . . . . ?
C4R C3R C1R1 C2R1 144.0(5) . . . . ?
C2R C3R C1R1 C2R1 -36.0(5) . . . . ?
C4R C3R C1R1 C4R1 -100.0(5) . . . . ?
C2R C3R C1R1 C4R1 80.0(5) . . . . ?
C4S C3S C1S1 C3S1 -3.3(15) . . . . ?
C2S C3S C1S1 C3S1 176.7(14) . . . . ?
C4S C3S C1S1 C3S2 15.6(19) . . . . ?
C2S C3S C1S1 C3S2 -164.4(19) . . . . ?
C4S C3S C1S1 C4S2 135.9(19) . . . . ?
C2S C3S C1S1 C4S2 -44.1(19) . . . . ?
C4S C3S C1S1 C2S1 118.0(14) . . . . ?
C2S C3S C1S1 C2S1 -62.0(14) . . . . ?
C4S C3S C1S1 C2S2 -104(2) . . . . ?
C2S C3S C1S1 C2S2 76(2) . . . . ?
C4S C3S C1S1 C4S1 -124.4(14) . . . . ?
C2S C3S C1S1 C4S1 55.6(14) . . . . ?
C4T C3T C1T1 C2T1 -176.4(5) . . . . ?
C2T C3T C1T1 C2T1 3.6(5) . . . . ?
C4T C3T C1T1 C4T1 -54.0(5) . . . . ?
C2T C3T C1T1 C4T1 126.0(5) . . . . ?
C4T C3T C1T1 C3T1 64.0(6) . . . . ?
C2T C3T C1T1 C3T1 -116.0(6) . . . . ?
C4U C3U C1U1 C4U1 -65.6(6) . . . . ?
C2U C3U C1U1 C4U1 114.4(6) . . . . ?
C4U C3U C1U1 C2U2 -8(2) . . . . ?
C2U C3U C1U1 C2U2 172(2) . . . . ?
C4U C3U C1U1 C4U2 112(2) . . . . ?
C2U C3U C1U1 C4U2 -68(2) . . . . ?
C4U C3U C1U1 C2U1 172.7(6) . . . . ?
C2U C3U C1U1 C2U1 -7.3(6) . . . . ?
C4U C3U C1U1 C3U1 54.2(6) . . . . ?
C2U C3U C1U1 C3U1 -125.8(6) . . . . ?
C4U C3U C1U1 C3U2 -128(2) . . . . ?
C2U C3U C1U1 C3U2 52(2) . . . . ?
C2V C3V C1V1 C2V1 -135.8(6) . . . . ?
C4V C3V C1V1 C2V1 44.2(6) . . . . ?
C2V C3V C1V1 C4V1 -13.6(7) . . . . ?
C4V C3V C1V1 C4V1 166.4(7) . . . . ?
C2V C3V C1V1 C3V1 104.8(7) . . . . ?
C4V C3V C1V1 C3V1 -75.2(7) . . . . ?
C4W C3W C1W1 C3W1 -111.4(9) . . . . ?
C2W C3W C1W1 C3W1 68.6(9) . . . . ?
C4W C3W C1W1 C4W1 9.8(9) . . . . ?
C2W C3W C1W1 C4W1 -170.2(9) . . . . ?
C4W C3W C1W1 C2W1 129.4(9) . . . . ?
C2W C3W C1W1 C2W1 -50.6(9) . . . . ?
C2X C3X C1X1 C2X1 -42.6(7) . . . . ?
C4X C3X C1X1 C2X1 137.4(7) . . . . ?
C2X C3X C1X1 C4X1 -164.8(7) . . . . ?
C4X C3X C1X1 C4X1 15.2(7) . . . . ?
C2X C3X C1X1 C3X1 76.5(7) . . . . ?
C4X C3X C1X1 C3X1 -103.5(7) . . . . ?
